data_4115301
loop_
_publ_author_name
'G\"unther Maier'
'J\"org Neudert'
'Oliver Wolf'
'Dirk Pappusch'
'Akira Sekiguchi'
'Masanobu Tanaka'
'Tsukasa Matsuo'

_publ_section_title
;
 Tetrakis(trimethylsilyl)tetrahedrane+
;
_journal_name_full 'Journal of the American Chemical Society'
_journal_page_first 13819
_journal_page_last 13826
_journal_paper_doi 10.1021/ja020863n
_journal_volume 124
_journal_year 2002
_chemical_formula_moiety 'C16 H36 Si4 '
_chemical_formula_sum 'C16 H36 Si4'
_chemical_formula_weight 340.80
_space_group_IT_number 2
_symmetry_cell_setting triclinic
_symmetry_Int_Tables_number 2
_symmetry_space_group_name_Hall '-P 1'
_symmetry_space_group_name_H-M 'P -1'
_cell_angle_alpha 89.960(7)
_cell_angle_beta 89.964(7)
_cell_angle_gamma 89.928(7)
_cell_formula_units_Z 6
_cell_length_a 9.7923(8)
_cell_length_b 14.5753(11)
_cell_length_c 25.180(2)
_cell_measurement_reflns_used 10226
_cell_measurement_temperature 153.1
_cell_measurement_theta_max 13.7
_cell_measurement_theta_min 1.6
_cell_volume 3593.8(5)
_computing_cell_refinement CrystalClear
_computing_data_collection CrystalClear
_computing_data_reduction CrystalStructure
_computing_publication_material 'CrystalStructure Ver. 2.00'
_computing_structure_refinement CRYSTALS
_computing_structure_solution SHELXS97
_diffrn_detector_area_resol_mean 14.62
_diffrn_measured_fraction_theta_full 0.9511
_diffrn_measured_fraction_theta_max 0.9511
_diffrn_measurement_device_type 'Rigaku Mercury'
_diffrn_measurement_method \w
_diffrn_radiation_type 'Mo K\a'
_diffrn_radiation_wavelength 0.7107
_diffrn_reflns_av_R_equivalents 0.045
_diffrn_reflns_limit_h_max 12
_diffrn_reflns_limit_h_min -12
_diffrn_reflns_limit_k_max 18
_diffrn_reflns_limit_k_min -18
_diffrn_reflns_limit_l_max 32
_diffrn_reflns_limit_l_min -26
_diffrn_reflns_number 28030
_diffrn_reflns_theta_full 27.48
_diffrn_reflns_theta_max 27.48
_exptl_absorpt_coefficient_mu 0.241
_exptl_absorpt_correction_T_max 0.964
_exptl_absorpt_correction_T_min 0.805
_exptl_absorpt_correction_type none
_exptl_crystal_colour colorless
_exptl_crystal_density_diffrn 0.945
_exptl_crystal_description platelet
_exptl_crystal_size_max 0.35
_exptl_crystal_size_mid 0.20
_exptl_crystal_size_min 0.15
_refine_diff_density_max 1.33
_refine_diff_density_min -0.63
_refine_ls_extinction_method none
_refine_ls_goodness_of_fit_ref 1.034
_refine_ls_hydrogen_treatment refall
_refine_ls_number_parameters 649
_refine_ls_number_reflns 15686
_refine_ls_R_factor_gt 0.0710
_refine_ls_shift/su_max 0.0000
_refine_ls_structure_factor_coef Fsqd
_refine_ls_weighting_details 'w = 1/[0.003Fo^2^ + 1.000\s^2^(Fo)]/(4Fo^2^)'
_refine_ls_weighting_scheme calc
_refine_ls_wR_factor_ref 0.1880
_reflns_number_gt 10661
_reflns_number_total 15682
_reflns_threshold_expression F^2^>2.0\s(F^2^)
_cod_data_source_file ja020863n_s1.cif
_cod_data_source_block '__(Me3Si)4C4'
_cod_original_cell_volume 3593.8(4)
_cod_original_sg_symbol_H-M 'P -1 '
_cod_original_formula_sum 'C16 H36 Si4 '
_cod_database_code 4115301

loop_
_symmetry_equiv_pos_as_xyz
x,y,z
-x,-y,-z

loop_
_atom_site_label
_atom_site_type_symbol
_atom_site_fract_x
_atom_site_fract_y
_atom_site_fract_z
_atom_site_U_iso_or_equiv
_atom_site_adp_type
_atom_site_occupancy
_atom_site_symmetry_multiplicity
_atom_site_calc_flag
Si1 Si -0.58925(8) -0.36575(5) 0.15810(3) 0.0266(2) Uani 1.00 1 d
Si2 Si -0.58746(8) -0.29991(6) -0.01519(3) 0.0277(2) Uani 1.00 1 d
Si3 Si -0.96405(8) -0.24598(6) 0.07867(4) 0.0349(2) Uani 1.00 1 d
Si4 Si -0.58825(8) -0.07387(5) 0.10577(3) 0.0266(2) Uani 1.00 1 d
Si5 Si 0.29924(8) 0.25371(6) 0.25022(3) 0.0287(2) Uani 1.00 1 d
Si6 Si -0.07684(8) 0.09010(6) 0.21152(3) 0.0289(2) Uani 1.00 1 d
Si7 Si -0.07639(8) 0.39321(6) 0.18699(3) 0.0287(2) Uani 1.00 1 d
Si8 Si -0.07657(8) 0.27749(6) 0.35180(3) 0.0296(2) Uani 1.00 1 d
Si9 Si 0.41407(8) 0.12270(6) 0.65803(3) 0.0282(2) Uani 1.00 1 d
Si10 Si 0.41289(8) 0.19771(6) 0.48591(3) 0.0275(2) Uani 1.00 1 d
Si11 Si 0.03865(9) 0.24632(8) 0.58789(4) 0.0417(3) Uani 1.00 1 d
Si12 Si 0.41273(8) 0.41885(6) 0.60809(3) 0.0299(2) Uani 1.00 1 d
C1 C -0.6548(3) -0.2863(2) 0.10812(10) 0.0240(7) Uani 1.00 1 d
C2 C -0.6504(3) -0.2637(2) 0.04968(10) 0.0239(7) Uani 1.00 1 d
C3 C -0.7777(3) -0.2463(2) 0.08111(10) 0.0253(7) Uani 1.00 1 d
C4 C -0.6535(3) -0.1881(2) 0.08971(10) 0.0235(7) Uani 1.00 1 d
C5 C -0.6639(4) -0.3352(3) 0.22401(12) 0.0430(10) Uani 1.00 1 d
C6 C -0.3996(3) -0.3549(3) 0.1600(1) 0.0445(10) Uani 1.00 1 d
C7 C -0.6389(4) -0.4846(2) 0.1388(1) 0.0442(10) Uani 1.00 1 d
C8 C -0.3972(3) -0.3017(3) -0.0148(1) 0.0485(10) Uani 1.00 1 d
C9 C -0.6562(4) -0.4170(2) -0.02899(13) 0.0443(10) Uani 1.00 1 d
C10 C -0.6508(4) -0.2150(3) -0.06518(13) 0.0465(10) Uani 1.00 1 d
C11 C -1.0235(4) -0.3625(3) 0.0592(2) 0.0574(12) Uani 1.00 1 d
C12 C -1.0208(4) -0.1598(3) 0.0283(2) 0.0630(13) Uani 1.00 1 d
C13 C -1.0294(4) -0.2158(3) 0.1457(2) 0.0549(12) Uani 1.00 1 d
C14 C -0.6597(4) 0.0106(2) 0.0577(1) 0.0435(10) Uani 1.00 1 d
C15 C -0.6422(4) -0.0445(3) 0.17492(13) 0.0456(10) Uani 1.00 1 d
C16 C -0.3985(3) -0.0771(3) 0.1009(1) 0.0444(10) Uani 1.00 1 d
C17 C 0.1138(3) 0.2537(2) 0.25026(10) 0.0259(7) Uani 1.00 1 d
C18 C -0.0125(3) 0.1991(2) 0.23675(11) 0.0272(7) Uani 1.00 1 d
C19 C -0.0118(3) 0.3013(2) 0.22962(11) 0.0265(7) Uani 1.00 1 d
C20 C -0.0121(3) 0.2610(2) 0.28429(11) 0.0280(7) Uani 1.00 1 d
C21 C 0.3599(4) 0.3638(3) 0.2792(1) 0.0481(10) Uani 1.00 1 d
C22 C 0.3600(4) 0.1548(3) 0.2909(1) 0.0476(10) Uani 1.00 1 d
C23 C 0.3593(4) 0.2424(3) 0.1806(1) 0.0485(10) Uani 1.00 1 d
C24 C -0.0093(4) -0.0040(2) 0.2546(1) 0.0445(10) Uani 1.00 1 d
C25 C -0.0194(4) 0.0747(3) 0.14142(12) 0.0466(10) Uani 1.00 1 d
C26 C -0.2664(3) 0.0950(3) 0.2138(1) 0.0446(10) Uani 1.00 1 d
C27 C -0.0090(4) 0.3732(3) 0.11886(12) 0.0440(10) Uani 1.00 1 d
C28 C -0.2664(3) 0.3881(3) 0.1881(1) 0.0450(10) Uani 1.00 1 d
C29 C -0.0191(4) 0.5062(2) 0.2135(1) 0.0483(10) Uani 1.00 1 d
C30 C -0.2667(3) 0.2793(3) 0.3481(1) 0.0446(10) Uani 1.00 1 d
C31 C -0.0093(4) 0.3888(2) 0.3768(1) 0.0464(10) Uani 1.00 1 d
C32 C -0.0182(4) 0.1799(3) 0.3941(1) 0.0513(11) Uani 1.00 1 d
C33 C 0.3518(3) 0.2054(2) 0.60920(11) 0.0258(7) Uani 1.00 1 d
C34 C 0.3479(3) 0.2295(2) 0.55094(10) 0.0249(7) Uani 1.00 1 d
C35 C 0.2254(3) 0.2465(2) 0.58569(11) 0.0285(7) Uani 1.00 1 d
C36 C 0.3508(3) 0.3040(2) 0.59261(10) 0.0246(7) Uani 1.00 1 d
C37 C 0.3488(4) 0.1582(3) 0.72465(12) 0.0449(10) Uani 1.00 1 d
C38 C 0.6041(3) 0.1225(3) 0.6582(2) 0.0479(10) Uani 1.00 1 d
C39 C 0.3480(4) 0.0073(2) 0.6391(1) 0.0461(10) Uani 1.00 1 d
C40 C 0.6026(3) 0.1909(3) 0.4900(1) 0.0457(10) Uani 1.00 1 d
C41 C 0.3409(4) 0.0841(3) 0.4666(1) 0.0475(10) Uani 1.00 1 d
C42 C 0.3610(4) 0.2878(3) 0.43739(13) 0.0457(10) Uani 1.00 1 d
C43 C -0.0224(4) 0.1299(3) 0.5699(2) 0.072(2) Uani 1.00 1 d
C44 C -0.0260(4) 0.3325(3) 0.5398(2) 0.068(1) Uani 1.00 1 d
C45 C -0.0162(4) 0.2775(4) 0.6567(2) 0.077(2) Uani 1.00 1 d
C46 C 0.3445(4) 0.4997(2) 0.5574(1) 0.0474(10) Uani 1.00 1 d
C47 C 0.3497(4) 0.4500(3) 0.67570(13) 0.0469(10) Uani 1.00 1 d
C48 C 0.6033(4) 0.4194(3) 0.6071(2) 0.0548(12) Uani 1.00 1 d
H1 H -0.6387(4) -0.2728(3) 0.23300(12) 0.052(1) Uiso 1.00 1 c
H2 H -0.7626(4) -0.3399(3) 0.22203(12) 0.052(1) Uiso 1.00 1 c
H3 H -0.6299(4) -0.3767(3) 0.25108(12) 0.052(1) Uiso 1.00 1 c
H4 H -0.3625(3) -0.3965(3) 0.1864(1) 0.054(1) Uiso 1.00 1 c
H5 H -0.3622(3) -0.3700(3) 0.1254(1) 0.054(1) Uiso 1.00 1 c
H6 H -0.3754(3) -0.2923(3) 0.1690(1) 0.053(1) Uiso 1.00 1 c
H7 H -0.7377(4) -0.4887(2) 0.1373(1) 0.053(1) Uiso 1.00 1 c
H8 H -0.6010(4) -0.4992(2) 0.1043(1) 0.053(1) Uiso 1.00 1 c
H9 H -0.6042(4) -0.5276(2) 0.1650(1) 0.053(1) Uiso 1.00 1 c
H10 H -0.3653(3) -0.3439(3) 0.0123(1) 0.058(2) Uiso 1.00 1 c
H11 H -0.3639(3) -0.3213(3) -0.0492(1) 0.058(2) Uiso 1.00 1 c
H12 H -0.3635(3) -0.2406(3) -0.0072(1) 0.058(2) Uiso 1.00 1 c
H13 H -0.7552(4) -0.4149(2) -0.02893(13) 0.053(1) Uiso 1.00 1 c
H14 H -0.6242(4) -0.4376(2) -0.06344(13) 0.053(1) Uiso 1.00 1 c
H15 H -0.6248(4) -0.4592(2) -0.00179(13) 0.053(1) Uiso 1.00 1 c
H16 H -0.6161(4) -0.1545(3) -0.05646(13) 0.056(1) Uiso 1.00 1 c
H17 H -0.6196(4) -0.2323(3) -0.10033(13) 0.056(1) Uiso 1.00 1 c
H18 H -0.7498(4) -0.2140(3) -0.06458(13) 0.056(1) Uiso 1.00 1 c
H19 H -1.1225(4) -0.3633(3) 0.0577(2) 0.069(2) Uiso 1.00 1 c
H20 H -0.9867(4) -0.3782(3) 0.0246(2) 0.069(2) Uiso 1.00 1 c
H21 H -0.9923(4) -0.4069(3) 0.0853(2) 0.069(2) Uiso 1.00 1 c
H22 H -0.9877(4) -0.0996(3) 0.0385(2) 0.076(2) Uiso 1.00 1 c
H23 H -0.9841(4) -0.1759(3) -0.0063(2) 0.076(2) Uiso 1.00 1 c
H24 H -1.1198(4) -0.1587(3) 0.0265(2) 0.076(2) Uiso 1.00 1 c
H25 H -0.9962(4) -0.1554(3) 0.1555(2) 0.066(2) Uiso 1.00 1 c
H26 H -1.1285(4) -0.2153(3) 0.1451(2) 0.066(2) Uiso 1.00 1 c
H27 H -0.9978(4) -0.2605(3) 0.1715(2) 0.066(2) Uiso 1.00 1 c
H28 H -0.6253(4) 0.0713(2) 0.0661(1) 0.052(1) Uiso 1.00 1 c
H29 H -0.6326(4) -0.0060(2) 0.0219(1) 0.052(1) Uiso 1.00 1 c
H30 H -0.7585(4) 0.0107(2) 0.0602(1) 0.052(1) Uiso 1.00 1 c
H31 H -0.6087(4) 0.0161(3) 0.18389(13) 0.055(1) Uiso 1.00 1 c
H32 H -0.7411(4) -0.0451(3) 0.17719(13) 0.055(1) Uiso 1.00 1 c
H33 H -0.6047(4) -0.0891(3) 0.19954(13) 0.055(1) Uiso 1.00 1 c
H34 H -0.3626(3) -0.1221(3) 0.1257(1) 0.053(1) Uiso 1.00 1 c
H35 H -0.3722(3) -0.0938(3) 0.0651(1) 0.053(1) Uiso 1.00 1 c
H36 H -0.3618(3) -0.0171(3) 0.1094(1) 0.053(1) Uiso 1.00 1 c
H37 H 0.4590(4) 0.3647(3) 0.2797(1) 0.058(1) Uiso 1.00 1 c
H38 H 0.3264(4) 0.4147(3) 0.2580(1) 0.058(1) Uiso 1.00 1 c
H39 H 0.3257(4) 0.3694(3) 0.3152(1) 0.058(1) Uiso 1.00 1 c
H40 H 0.3264(4) 0.1615(3) 0.3269(1) 0.057(2) Uiso 1.00 1 c
H41 H 0.3257(4) 0.0981(3) 0.2759(1) 0.057(1) Uiso 1.00 1 c
H42 H 0.4590(4) 0.1536(3) 0.2912(1) 0.057(1) Uiso 1.00 1 c
H43 H 0.3259(4) 0.1852(3) 0.1659(1) 0.058(1) Uiso 1.00 1 c
H44 H 0.3244(4) 0.2934(3) 0.1599(1) 0.058(1) Uiso 1.00 1 c
H45 H 0.4583(4) 0.2427(3) 0.1797(1) 0.059(1) Uiso 1.00 1 c
H46 H -0.0394(4) 0.0056(2) 0.2909(1) 0.053(1) Uiso 1.00 1 c
H47 H -0.0432(4) -0.0625(2) 0.2420(1) 0.054(1) Uiso 1.00 1 c
H48 H 0.0897(4) -0.0039(2) 0.2535(1) 0.053(1) Uiso 1.00 1 c
H49 H -0.0538(4) 0.0170(3) 0.12765(12) 0.056(1) Uiso 1.00 1 c
H50 H -0.0546(4) 0.1249(3) 0.12010(12) 0.056(1) Uiso 1.00 1 c
H51 H 0.0796(4) 0.0746(3) 0.14000(12) 0.056(1) Uiso 1.00 1 c
H52 H -0.2959(3) 0.1045(3) 0.2501(1) 0.054(1) Uiso 1.00 1 c
H53 H -0.2986(3) 0.1453(3) 0.1918(1) 0.054(1) Uiso 1.00 1 c
H54 H -0.3035(3) 0.0377(3) 0.2006(1) 0.054(1) Uiso 1.00 1 c
H55 H -0.0407(4) 0.3142(3) 0.10606(12) 0.053(1) Uiso 1.00 1 c
H56 H -0.0413(4) 0.4213(3) 0.09534(12) 0.053(1) Uiso 1.00 1 c
H57 H 0.0900(4) 0.3736(3) 0.11967(12) 0.053(1) Uiso 1.00 1 c
H58 H -0.2987(3) 0.3960(3) 0.2242(1) 0.054(1) Uiso 1.00 1 c
H59 H -0.3031(3) 0.4366(3) 0.1659(1) 0.054(1) Uiso 1.00 1 c
H60 H -0.2963(3) 0.3291(3) 0.1747(1) 0.054(1) Uiso 1.00 1 c
H61 H 0.0799(4) 0.5078(2) 0.2146(1) 0.058(2) Uiso 1.00 1 c
H62 H -0.0523(4) 0.5552(2) 0.1907(1) 0.058(1) Uiso 1.00 1 c
H63 H -0.0551(4) 0.5143(2) 0.2490(1) 0.058(1) Uiso 1.00 1 c
H64 H -0.3034(3) 0.2882(3) 0.3835(1) 0.054(1) Uiso 1.00 1 c
H65 H -0.2969(3) 0.3289(3) 0.3252(1) 0.053(1) Uiso 1.00 1 c
H66 H -0.2988(3) 0.2213(3) 0.3340(1) 0.054(1) Uiso 1.00 1 c
H67 H 0.0897(4) 0.3869(2) 0.3771(1) 0.056(1) Uiso 1.00 1 c
H68 H -0.0400(4) 0.4382(2) 0.3539(1) 0.056(1) Uiso 1.00 1 c
H69 H -0.0425(4) 0.3992(2) 0.4126(1) 0.056(1) Uiso 1.00 1 c
H70 H -0.0522(4) 0.1876(3) 0.4300(1) 0.062(2) Uiso 1.00 1 c
H71 H -0.0531(4) 0.1231(3) 0.3794(1) 0.062(2) Uiso 1.00 1 c
H72 H 0.0808(4) 0.1781(3) 0.3946(1) 0.062(2) Uiso 1.00 1 c
H73 H 0.3827(4) 0.2190(3) 0.73309(12) 0.054(1) Uiso 1.00 1 c
H74 H 0.2498(4) 0.1591(3) 0.72403(12) 0.054(1) Uiso 1.00 1 c
H75 H 0.3800(4) 0.1150(3) 0.75137(12) 0.054(1) Uiso 1.00 1 c
H76 H 0.6370(3) 0.0781(3) 0.6839(2) 0.058(2) Uiso 1.00 1 c
H77 H 0.6376(3) 0.1063(3) 0.6231(2) 0.058(2) Uiso 1.00 1 c
H78 H 0.6368(3) 0.1831(3) 0.6676(2) 0.058(2) Uiso 1.00 1 c
H79 H 0.2490(4) 0.0088(2) 0.6388(1) 0.055(1) Uiso 1.00 1 c
H80 H 0.3811(4) -0.0086(2) 0.6039(1) 0.056(1) Uiso 1.00 1 c
H81 H 0.3792(4) -0.0381(2) 0.6645(1) 0.056(1) Uiso 1.00 1 c
H82 H 0.6288(3) 0.1456(3) 0.5163(1) 0.055(1) Uiso 1.00 1 c
H83 H 0.6390(3) 0.1734(3) 0.4557(1) 0.055(1) Uiso 1.00 1 c
H84 H 0.6387(3) 0.2503(3) 0.5000(1) 0.055(1) Uiso 1.00 1 c
H85 H 0.2421(4) 0.0887(3) 0.4650(1) 0.057(1) Uiso 1.00 1 c
H86 H 0.3757(4) 0.0664(3) 0.4320(1) 0.057(1) Uiso 1.00 1 c
H87 H 0.3668(4) 0.0383(3) 0.4927(1) 0.057(1) Uiso 1.00 1 c
H88 H 0.3993(4) 0.3463(3) 0.44801(13) 0.055(1) Uiso 1.00 1 c
H89 H 0.3945(4) 0.2716(3) 0.40238(13) 0.055(1) Uiso 1.00 1 c
H90 H 0.2622(4) 0.2923(3) 0.43650(13) 0.055(1) Uiso 1.00 1 c
H91 H -0.1214(4) 0.1286(3) 0.5710(2) 0.086(2) Uiso 1.00 1 c
H92 H 0.0083(4) 0.1147(3) 0.5344(2) 0.086(2) Uiso 1.00 1 c
H93 H 0.0139(4) 0.0854(3) 0.5949(2) 0.086(2) Uiso 1.00 1 c
H94 H 0.0077(4) 0.3927(3) 0.5495(2) 0.081(2) Uiso 1.00 1 c
H95 H 0.0055(4) 0.3171(3) 0.5043(2) 0.081(2) Uiso 1.00 1 c
H96 H -0.1250(4) 0.3328(3) 0.5404(2) 0.081(2) Uiso 1.00 1 c
H97 H 0.0187(4) 0.3377(4) 0.6659(2) 0.093(2) Uiso 1.00 1 c
H98 H -0.1151(4) 0.2780(4) 0.6587(2) 0.093(2) Uiso 1.00 1 c
H99 H 0.0198(4) 0.2323(4) 0.6814(2) 0.093(2) Uiso 1.00 1 c
H100 H 0.3766(4) 0.5613(2) 0.5648(1) 0.057(1) Uiso 1.00 1 c
H101 H 0.3754(4) 0.4812(2) 0.5224(1) 0.057(1) Uiso 1.00 1 c
H102 H 0.2455(4) 0.4987(2) 0.5584(1) 0.057(1) Uiso 1.00 1 c
H103 H 0.3817(4) 0.5108(3) 0.68512(13) 0.056(1) Uiso 1.00 1 c
H104 H 0.2506(4) 0.4491(3) 0.67598(13) 0.056(1) Uiso 1.00 1 c
H105 H 0.3841(4) 0.4057(3) 0.70120(13) 0.056(1) Uiso 1.00 1 c
H106 H 0.6377(4) 0.3760(3) 0.6330(2) 0.066(2) Uiso 1.00 1 c
H107 H 0.6351(4) 0.4022(3) 0.5720(2) 0.066(2) Uiso 1.00 1 c
H108 H 0.6360(4) 0.4804(3) 0.6156(2) 0.066(2) Uiso 1.00 1 c

loop_
_atom_site_aniso_label
_atom_site_aniso_U_11
_atom_site_aniso_U_22
_atom_site_aniso_U_33
_atom_site_aniso_U_12
_atom_site_aniso_U_13
_atom_site_aniso_U_23
Si1 0.0272(4) 0.0267(4) 0.0259(4) 0.0004(3) -0.0016(3) 0.0042(3)
Si2 0.0271(4) 0.0331(4) 0.0230(4) 0.0035(3) -0.0010(3) -0.0032(3)
Si3 0.0195(4) 0.0399(5) 0.0453(5) 0.0010(3) -0.0009(3) 0.0019(4)
Si4 0.0274(4) 0.0216(4) 0.0306(4) 0.0006(3) 0.0004(3) -0.0004(3)
Si5 0.0192(4) 0.0333(4) 0.0335(4) 0.0001(3) 0.0002(3) 0.0003(3)
Si6 0.0294(4) 0.0268(4) 0.0307(4) -0.0025(3) 0.0014(3) -0.0018(3)
Si7 0.0306(4) 0.0262(4) 0.0293(4) 0.0003(3) -0.0028(3) 0.0030(3)
Si8 0.0301(4) 0.0331(4) 0.0255(4) 0.0027(3) 0.0015(3) -0.0000(3)
Si9 0.0289(4) 0.0285(4) 0.0273(4) -0.0016(3) -0.0012(3) 0.0052(3)
Si10 0.0298(4) 0.0304(4) 0.0223(4) 0.0019(3) 0.0005(3) -0.0026(3)
Si11 0.0205(4) 0.0607(6) 0.0439(5) 0.0008(4) 0.0014(4) -0.0011(4)
Si12 0.0305(4) 0.0242(4) 0.0350(4) 0.0002(3) 0.0044(3) -0.0031(3)
C1 0.0226(13) 0.0236(13) 0.026(1) 0.0017(10) -0.0025(10) -0.0003(10)
C2 0.0239(13) 0.027(1) 0.0210(13) 0.0008(11) -0.0010(10) 0.0005(10)
C3 0.0225(13) 0.027(1) 0.026(1) 0.0011(11) -0.0004(10) -0.0005(11)
C4 0.0226(13) 0.024(1) 0.0234(13) -0.0009(10) -0.0003(10) 0.0027(10)
C5 0.051(2) 0.052(2) 0.026(2) -0.003(2) 0.003(1) -0.001(1)
C6 0.031(2) 0.050(2) 0.053(2) 0.004(2) -0.009(1) 0.008(2)
C7 0.053(2) 0.033(2) 0.047(2) -0.002(2) 0.004(2) 0.003(1)
C8 0.032(2) 0.065(3) 0.048(2) 0.006(2) 0.006(1) -0.009(2)
C9 0.051(2) 0.041(2) 0.041(2) 0.004(2) -0.008(2) -0.013(2)
C10 0.054(2) 0.055(2) 0.031(2) 0.005(2) -0.002(2) 0.009(2)
C11 0.038(2) 0.057(3) 0.077(3) -0.012(2) -0.007(2) -0.007(2)
C12 0.039(2) 0.072(3) 0.078(3) 0.011(2) -0.014(2) 0.018(2)
C13 0.040(2) 0.056(2) 0.068(3) 0.004(2) 0.019(2) -0.000(2)
C14 0.048(2) 0.036(2) 0.047(2) 0.004(2) 0.002(2) 0.009(2)
C15 0.053(2) 0.042(2) 0.041(2) 0.006(2) 0.001(2) -0.013(2)
C16 0.032(2) 0.047(2) 0.053(2) -0.007(2) -0.002(2) -0.000(2)
C17 0.024(1) 0.027(1) 0.027(1) 0.0009(11) 0.0024(11) -0.0001(11)
C18 0.0212(13) 0.031(2) 0.030(1) -0.0008(11) -0.0003(11) 0.0022(12)
C19 0.0217(13) 0.031(2) 0.027(1) 0.0007(11) -0.0017(10) -0.0017(11)
C20 0.024(1) 0.031(2) 0.029(1) 0.0021(11) -0.0015(11) 0.0006(12)
C21 0.039(2) 0.054(2) 0.051(2) -0.012(2) -0.005(2) 0.002(2)
C22 0.039(2) 0.051(2) 0.052(2) 0.015(2) -0.008(2) 0.005(2)
C23 0.039(2) 0.054(2) 0.052(2) 0.001(2) 0.013(2) -0.002(2)
C24 0.051(2) 0.032(2) 0.050(2) 0.002(2) 0.006(2) 0.006(2)
C25 0.059(2) 0.047(2) 0.034(2) 0.004(2) 0.003(2) -0.009(2)
C26 0.035(2) 0.047(2) 0.052(2) -0.014(2) -0.005(2) 0.001(2)
C27 0.051(2) 0.050(2) 0.031(2) -0.005(2) 0.001(1) 0.005(1)
C28 0.033(2) 0.049(2) 0.054(2) 0.008(2) -0.010(2) 0.002(2)
C29 0.062(2) 0.032(2) 0.051(2) -0.004(2) -0.002(2) -0.001(2)
C30 0.031(2) 0.051(2) 0.051(2) 0.003(2) 0.012(1) -0.003(2)
C31 0.052(2) 0.044(2) 0.043(2) 0.005(2) -0.003(2) -0.008(2)
C32 0.064(3) 0.052(2) 0.038(2) 0.002(2) -0.004(2) 0.010(2)
C33 0.025(1) 0.027(1) 0.026(1) -0.0018(11) 0.0005(10) 0.0023(11)
C34 0.0225(13) 0.026(1) 0.026(1) 0.0017(11) -0.0005(10) 0.0009(11)
C35 0.024(1) 0.033(2) 0.029(1) 0.0005(11) 0.0011(11) -0.0029(12)
C36 0.0245(13) 0.026(1) 0.0233(13) 0.0019(11) 0.0012(10) 0.0008(11)
C37 0.053(2) 0.052(2) 0.029(2) -0.008(2) 0.002(1) 0.003(2)
C38 0.037(2) 0.055(2) 0.051(2) 0.008(2) -0.005(2) 0.008(2)
C39 0.061(2) 0.029(2) 0.049(2) -0.003(2) -0.001(2) 0.005(1)
C40 0.031(2) 0.062(2) 0.044(2) 0.003(2) 0.007(1) -0.006(2)
C41 0.054(2) 0.042(2) 0.046(2) 0.002(2) -0.005(2) -0.010(2)
C42 0.059(2) 0.047(2) 0.031(2) -0.001(2) -0.008(2) 0.007(1)
C43 0.037(2) 0.080(3) 0.098(4) -0.021(2) -0.008(2) 0.001(3)
C44 0.039(2) 0.086(3) 0.079(3) 0.018(2) -0.015(2) 0.007(3)
C45 0.040(2) 0.130(5) 0.063(3) 0.010(3) 0.020(2) -0.013(3)
C46 0.061(2) 0.032(2) 0.049(2) 0.006(2) 0.013(2) 0.003(2)
C47 0.064(2) 0.040(2) 0.037(2) -0.001(2) 0.004(2) -0.012(1)
C48 0.035(2) 0.054(2) 0.076(3) -0.010(2) 0.001(2) -0.008(2)

loop_
_atom_type_symbol
_atom_type_description
_atom_type_scat_dispersion_real
_atom_type_scat_dispersion_imag
_atom_type_scat_source
Si Si 0.102 0.094
;
International Tables for Crystallography
(1992, Vol. C, Tables 4.2.6.8 and 6.1.1.4)
;
C C 0.006 0.003
;
International Tables for Crystallography
(1992, Vol. C, Tables 4.2.6.8 and 6.1.1.4)
;
H H 0.000 0.000
;
International Tables for Crystallography
(1992, Vol. C, Table 6.1.1.4)
;

loop_
_geom_angle_atom_site_label_1
_geom_angle_atom_site_label_2
_geom_angle_atom_site_label_3
_geom_angle
_geom_angle_publ_flag
C1 Si1 C5 108.89(15) yes
C1 Si1 C6 108.25(14) yes
C5 Si1 C6 110.28(16) yes
C1 Si1 C7 108.53(14) yes
C5 Si1 C7 110.56(16) yes
C6 Si1 C7 110.26(17) yes
C2 Si2 C8 109.64(14) yes
C2 Si2 C9 108.03(15) yes
C8 Si2 C9 110.45(17) yes
C2 Si2 C10 107.44(15) yes
C8 Si2 C10 110.13(18) yes
C9 Si2 C10 111.08(16) yes
C3 Si3 C11 108.69(16) yes
C3 Si3 C12 108.74(16) yes
C11 Si3 C12 110.0(2) yes
C3 Si3 C13 108.26(16) yes
C11 Si3 C13 110.3(2) yes
C12 Si3 C13 110.8(2) yes
C4 Si4 C14 109.05(14) yes
C4 Si4 C15 108.44(15) yes
C14 Si4 C15 110.35(16) yes
C4 Si4 C16 108.16(15) yes
C14 Si4 C16 110.41(16) yes
C15 Si4 C16 110.37(17) yes
C17 Si5 C21 108.68(15) yes
C17 Si5 C22 108.54(15) yes
C21 Si5 C22 110.41(17) yes
C17 Si5 C23 108.47(15) yes
C21 Si5 C23 110.27(17) yes
C22 Si5 C23 110.41(17) yes
C18 Si6 C24 108.30(15) yes
C18 Si6 C25 109.29(15) yes
C24 Si6 C25 110.78(16) yes
C18 Si6 C26 107.58(15) yes
C24 Si6 C26 111.33(16) yes
C25 Si6 C26 109.48(17) yes
C19 Si7 C27 107.65(15) yes
C19 Si7 C28 107.89(15) yes
C27 Si7 C28 111.19(16) yes
C19 Si7 C29 109.45(15) yes
C27 Si7 C29 111.22(17) yes
C28 Si7 C29 109.36(17) yes
C20 Si8 C30 107.46(14) yes
C20 Si8 C31 107.90(15) yes
C30 Si8 C31 111.03(17) yes
C20 Si8 C32 108.92(15) yes
C30 Si8 C32 110.15(17) yes
C31 Si8 C32 111.25(17) yes
C33 Si9 C37 107.94(15) yes
C33 Si9 C38 109.61(15) yes
C37 Si9 C38 109.88(17) yes
C33 Si9 C39 107.83(14) yes
C37 Si9 C39 111.20(17) yes
C38 Si9 C39 110.32(18) yes
C34 Si10 C40 108.19(14) yes
C34 Si10 C41 109.27(15) yes
C40 Si10 C41 110.19(17) yes
C34 Si10 C42 108.40(15) yes
C40 Si10 C42 110.21(17) yes
C41 Si10 C42 110.52(16) yes
C35 Si11 C43 108.50(17) yes
C35 Si11 C44 108.64(17) yes
C43 Si11 C44 110.4(2) yes
C35 Si11 C45 108.29(17) yes
C43 Si11 C45 110.9(2) yes
C44 Si11 C45 110.0(2) yes
C36 Si12 C46 108.34(15) yes
C36 Si12 C47 107.96(15) yes
C46 Si12 C47 110.70(17) yes
C36 Si12 C48 109.57(16) yes
C46 Si12 C48 110.26(18) yes
C47 Si12 C48 109.96(18) yes
Si1 C1 C2 143.1(2) yes
Si1 C1 C3 147.1(2) yes
C2 C1 C3 59.75(17) yes
Si1 C1 C4 144.3(2) yes
C2 C1 C4 59.52(17) yes
C3 C1 C4 59.91(17) yes
Si2 C2 C1 145.2(2) yes
Si2 C2 C3 143.4(2) yes
C1 C2 C3 59.87(17) yes
Si2 C2 C4 145.5(2) yes
C1 C2 C4 60.11(17) yes
C3 C2 C4 60.15(17) yes
Si3 C3 C1 144.9(2) yes
Si3 C3 C2 144.5(2) yes
C1 C3 C2 60.39(17) yes
Si3 C3 C4 144.6(2) yes
C1 C3 C4 60.18(17) yes
C2 C3 C4 59.82(18) yes
Si4 C4 C1 143.22(19) yes
Si4 C4 C2 144.5(2) yes
C1 C4 C2 60.37(17) yes
Si4 C4 C3 146.2(2) yes
C1 C4 C3 59.91(17) yes
C2 C4 C3 60.03(17) yes
Si1 C5 H1 109.37(12) no
Si1 C5 H2 109.07(11) no
H1 C5 H2 109.487(7) no
Si1 C5 H3 109.94(11) no
H1 C5 H3 109.444(7) no
H2 C5 H3 109.518(7) no
Si1 C6 H4 109.68(11) no
Si1 C6 H5 109.46(12) no
H4 C6 H5 109.486(7) no
Si1 C6 H6 109.28(12) no
H4 C6 H6 109.437(7) no
H5 C6 H6 109.490(7) no
Si1 C7 H7 109.25(12) no
Si1 C7 H8 109.77(11) no
H7 C7 H8 109.413(7) no
Si1 C7 H9 109.39(11) no
H7 C7 H9 109.519(7) no
H8 C7 H9 109.482(7) no
Si2 C8 H10 109.58(12) no
Si2 C8 H11 109.58(11) no
H10 C8 H11 109.478(7) no
Si2 C8 H12 109.23(13) no
H10 C8 H12 109.457(7) no
H11 C8 H12 109.497(7) no
Si2 C9 H13 109.42(11) no
Si2 C9 H14 109.49(11) no
H13 C9 H14 109.409(7) no
Si2 C9 H15 109.51(11) no
H13 C9 H15 109.525(7) no
H14 C9 H15 109.469(7) no
Si2 C10 H16 109.41(12) no
Si2 C10 H17 109.71(12) no
H16 C10 H17 109.497(7) no
Si2 C10 H18 109.31(12) no
H16 C10 H18 109.488(7) no
H17 C10 H18 109.409(7) no
Si3 C11 H19 109.56(12) no
Si3 C11 H20 109.56(14) no
H19 C11 H20 109.416(7) no
Si3 C11 H21 109.29(13) no
H19 C11 H21 109.513(7) no
H20 C11 H21 109.487(7) no
Si3 C12 H22 109.05(15) no
Si3 C12 H23 109.62(15) no
H22 C12 H23 109.490(7) no
Si3 C12 H24 109.75(13) no
H22 C12 H24 109.496(7) no
H23 C12 H24 109.412(7) no
Si3 C13 H25 109.29(13) no
Si3 C13 H26 109.31(13) no
H25 C13 H26 109.489(7) no
Si3 C13 H27 109.78(13) no
H25 C13 H27 109.439(7) no
H26 C13 H27 109.526(7) no
Si4 C14 H28 109.34(12) no
Si4 C14 H29 109.65(11) no
H28 C14 H29 109.500(7) no
Si4 C14 H30 109.45(11) no
H28 C14 H30 109.482(7) no
H29 C14 H30 109.415(7) no
Si4 C15 H31 109.29(12) no
Si4 C15 H32 109.52(12) no
H31 C15 H32 109.490(7) no
Si4 C15 H33 109.55(11) no
H31 C15 H33 109.447(7) no
H32 C15 H33 109.518(7) no
Si4 C16 H34 109.64(11) no
Si4 C16 H35 109.33(12) no
H34 C16 H35 109.490(7) no
Si4 C16 H36 109.43(12) no
H34 C16 H36 109.438(7) no
H35 C16 H36 109.495(7) no
Si5 C17 C18 145.0(2) yes
Si5 C17 C19 144.8(2) yes
C18 C17 C19 59.65(18) yes
Si5 C17 C20 145.0(2) yes
C18 C17 C20 59.65(18) yes
C19 C17 C20 59.65(17) yes
Si6 C18 C17 145.2(2) yes
Si6 C18 C19 145.6(2) yes
C17 C18 C19 59.94(18) yes
Si6 C18 C20 143.5(2) yes
C17 C18 C20 59.97(18) yes
C19 C18 C20 59.86(18) yes
Si7 C19 C17 145.3(2) yes
Si7 C19 C18 142.7(2) yes
C17 C19 C18 60.41(18) yes
Si7 C19 C20 145.7(2) yes
C17 C19 C20 60.21(17) yes
C18 C19 C20 60.08(18) yes
Si8 C20 C17 145.2(2) yes
Si8 C20 C18 145.1(2) yes
C17 C20 C18 60.38(18) yes
Si8 C20 C19 143.5(2) yes
C17 C20 C19 60.14(17) yes
C18 C20 C19 60.06(18) yes
Si5 C21 H37 109.68(12) no
Si5 C21 H38 109.51(11) no
H37 C21 H38 109.515(7) no
Si5 C21 H39 109.23(12) no
H37 C21 H39 109.407(7) no
H38 C21 H39 109.482(7) no
Si5 C22 H40 109.17(12) no
Si5 C22 H41 109.55(12) no
H40 C22 H41 109.490(7) no
Si5 C22 H42 109.70(12) no
H40 C22 H42 109.416(7) no
H41 C22 H42 109.499(7) no
Si5 C23 H43 109.41(12) no
Si5 C23 H44 109.19(12) no
H43 C23 H44 109.449(7) no
Si5 C23 H45 109.77(12) no
H43 C23 H45 109.501(7) no
H44 C23 H45 109.511(7) no
Si6 C24 H46 109.47(11) no
Si6 C24 H47 109.37(12) no
H46 C24 H47 109.488(7) no
Si6 C24 H48 109.60(11) no
H46 C24 H48 109.404(7) no
H47 C24 H48 109.493(7) no
Si6 C25 H49 109.77(12) no
Si6 C25 H50 109.01(12) no
H49 C25 H50 109.431(7) no
Si6 C25 H51 109.60(12) no
H49 C25 H51 109.501(7) no
H50 C25 H51 109.511(7) no
Si6 C26 H52 109.35(11) no
Si6 C26 H53 109.65(11) no
H52 C26 H53 109.491(7) no
Si6 C26 H54 109.40(12) no
H52 C26 H54 109.496(7) no
H53 C26 H54 109.440(7) no
Si7 C27 H55 109.41(12) no
Si7 C27 H56 109.49(11) no
H55 C27 H56 109.444(7) no
Si7 C27 H57 109.48(11) no
H55 C27 H57 109.492(7) no
H56 C27 H57 109.509(7) no
Si7 C28 H58 109.57(11) no
Si7 C28 H59 109.41(11) no
H58 C28 H59 109.484(7) no
Si7 C28 H60 109.43(12) no
H58 C28 H60 109.492(7) no
H59 C28 H60 109.440(7) no
Si7 C29 H61 109.50(13) no
Si7 C29 H62 109.72(11) no
H61 C29 H62 109.512(7) no
Si7 C29 H63 109.20(12) no
H61 C29 H63 109.411(7) no
H62 C29 H63 109.483(7) no
Si8 C30 H64 109.00(11) no
Si8 C30 H65 110.10(11) no
H64 C30 H65 109.478(7) no
Si8 C30 H66 109.32(12) no
H64 C30 H66 109.485(7) no
H65 C30 H66 109.446(7) no
Si8 C31 H67 109.39(12) no
Si8 C31 H68 109.59(11) no
H67 C31 H68 109.516(7) no
Si8 C31 H69 109.44(12) no
H67 C31 H69 109.403(7) no
H68 C31 H69 109.484(7) no
Si8 C32 H70 109.81(12) no
Si8 C32 H71 109.05(13) no
H70 C32 H71 109.495(7) no
Si8 C32 H72 109.57(13) no
H70 C32 H72 109.403(7) no
H71 C32 H72 109.497(7) no
Si9 C33 C34 144.8(2) yes
Si9 C33 C35 143.7(2) yes
C34 C33 C35 60.06(17) yes
Si9 C33 C36 145.4(2) yes
C34 C33 C36 60.34(17) yes
C35 C33 C36 60.03(18) yes
Si10 C34 C33 143.9(2) yes
Si10 C34 C35 147.7(2) yes
C33 C34 C35 59.59(17) yes
Si10 C34 C36 143.4(2) yes
C33 C34 C36 59.41(17) yes
C35 C34 C36 59.56(18) yes
Si11 C35 C33 144.5(2) yes
Si11 C35 C34 144.4(2) yes
C33 C35 C34 60.35(17) yes
Si11 C35 C36 144.9(2) yes
C33 C35 C36 59.94(18) yes
C34 C35 C36 60.41(18) yes
Si12 C36 C33 145.1(2) yes
Si12 C36 C34 144.6(2) yes
C33 C36 C34 60.25(18) yes
Si12 C36 C35 144.3(2) yes
C33 C36 C35 60.03(18) yes
C34 C36 C35 60.03(18) yes
Si9 C37 H73 109.46(12) no
Si9 C37 H74 109.30(11) no
H73 C37 H74 109.487(7) no
Si9 C37 H75 109.62(12) no
H73 C37 H75 109.440(7) no
H74 C37 H75 109.520(7) no
Si9 C38 H76 109.49(11) no
Si9 C38 H77 109.65(12) no
H76 C38 H77 109.486(7) no
Si9 C38 H78 109.28(13) no
H76 C38 H78 109.441(7) no
H77 C38 H78 109.490(7) no
Si9 C39 H79 109.30(12) no
Si9 C39 H80 109.50(12) no
H79 C39 H80 109.409(7) no
Si9 C39 H81 109.61(11) no
H79 C39 H81 109.518(7) no
H80 C39 H81 109.487(7) no
Si10 C40 H82 109.73(12) no
Si10 C40 H83 109.29(11) no
H82 C40 H83 109.477(7) no
Si10 C40 H84 109.40(12) no
H82 C40 H84 109.440(7) no
H83 C40 H84 109.496(7) no
Si10 C41 H85 109.12(12) no
Si10 C41 H86 109.80(12) no
H85 C41 H86 109.403(7) no
Si10 C41 H87 109.50(11) no
H85 C41 H87 109.528(7) no
H86 C41 H87 109.477(7) no
Si10 C42 H88 109.45(12) no
Si10 C42 H89 109.43(12) no
H88 C42 H89 109.504(7) no
Si10 C42 H90 109.55(12) no
H88 C42 H90 109.490(7) no
H89 C42 H90 109.408(7) no
Si11 C43 H91 109.45(14) no
Si11 C43 H92 109.50(16) no
H91 C43 H92 109.410(7) no
Si11 C43 H93 109.47(15) no
H91 C43 H93 109.512(7) no
H92 C43 H93 109.485(7) no
Si11 C44 H94 109.32(16) no
Si11 C44 H95 109.61(15) no
H94 C44 H95 109.497(7) no
Si11 C44 H96 109.50(14) no
H94 C44 H96 109.490(7) no
H95 C44 H96 109.404(7) no
Si11 C45 H97 109.83(18) no
Si11 C45 H98 109.66(14) no
H97 C45 H98 109.482(7) no
Si11 C45 H99 108.90(16) no
H97 C45 H99 109.435(7) no
H98 C45 H99 109.513(7) no
Si12 C46 H100 109.63(12) no
Si12 C46 H101 109.57(11) no
H100 C46 H101 109.485(7) no
Si12 C46 H102 109.23(12) no
H100 C46 H102 109.493(7) no
H101 C46 H102 109.417(7) no
Si12 C47 H103 109.79(12) no
Si12 C47 H104 109.48(12) no
H103 C47 H104 109.491(7) no
Si12 C47 H105 109.10(12) no
H103 C47 H105 109.446(7) no
H104 C47 H105 109.519(7) no
Si12 C48 H106 109.56(13) no
Si12 C48 H107 109.39(13) no
H106 C48 H107 109.486(7) no
Si12 C48 H108 109.46(13) no
H106 C48 H108 109.437(7) no
H107 C48 H108 109.494(7) no

loop_
_geom_bond_atom_site_label_1
_geom_bond_atom_site_label_2
_geom_bond_distance
_geom_bond_publ_flag
Si1 C1 1.826(3) yes
Si1 C5 1.867(3) yes
Si1 C6 1.865(3) yes
Si1 C7 1.864(3) yes
Si2 C2 1.823(3) yes
Si2 C8 1.863(3) yes
Si2 C9 1.868(4) yes
Si2 C10 1.870(3) yes
Si3 C3 1.826(3) yes
Si3 C11 1.863(4) yes
Si3 C12 1.869(4) yes
Si3 C13 1.858(4) yes
Si4 C4 1.829(3) yes
Si4 C14 1.862(3) yes
Si4 C15 1.869(3) yes
Si4 C16 1.863(3) yes
Si5 C17 1.816(3) yes
Si5 C21 1.862(4) yes
Si5 C22 1.865(3) yes
Si5 C23 1.855(3) yes
Si6 C18 1.825(3) yes
Si6 C24 1.869(3) yes
Si6 C25 1.866(3) yes
Si6 C26 1.858(3) yes
Si7 C19 1.829(3) yes
Si7 C27 1.861(3) yes
Si7 C28 1.862(3) yes
Si7 C29 1.865(4) yes
Si8 C20 1.829(3) yes
Si8 C30 1.864(3) yes
Si8 C31 1.862(4) yes
Si8 C32 1.865(3) yes
Si9 C33 1.825(3) yes
Si9 C37 1.868(3) yes
Si9 C38 1.861(3) yes
Si9 C39 1.865(3) yes
Si10 C34 1.817(3) yes
Si10 C40 1.863(3) yes
Si10 C41 1.866(4) yes
Si10 C42 1.863(3) yes
Si11 C35 1.829(3) yes
Si11 C43 1.857(5) yes
Si11 C44 1.856(4) yes
Si11 C45 1.869(4) yes
Si12 C36 1.824(3) yes
Si12 C46 1.862(3) yes
Si12 C47 1.867(3) yes
Si12 C48 1.866(4) yes
C1 C2 1.508(4) yes
C1 C3 1.500(3) yes
C1 C4 1.504(4) yes
C2 C3 1.498(4) yes
C2 C4 1.495(4) yes
C3 C4 1.500(4) yes
C5 H1 0.97009(7) no
C5 H2 0.97003(8) no
C5 H3 0.97037(7) no
C6 H4 0.97040(7) no
C6 H5 0.96968(8) no
C6 H6 0.97004(7) no
C7 H7 0.97002(8) no
C7 H8 0.96957(8) no
C7 H9 0.97032(7) no
C8 H10 0.97022(7) no
C8 H11 0.96967(8) no
C8 H12 0.97010(7) no
C9 H13 0.96997(8) no
C9 H14 0.96958(8) no
C9 H15 0.97024(7) no
C10 H16 0.97009(7) no
C10 H17 0.96975(8) no
C10 H18 0.96993(8) no
C11 H19 0.97002(8) no
C11 H20 0.96967(8) no
C11 H21 0.97032(7) no
C12 H22 0.97010(7) no
C12 H23 0.96949(8) no
C12 H24 0.97008(8) no
C13 H25 0.97005(7) no
C13 H26 0.96998(8) no
C13 H27 0.97031(7) no
C14 H28 0.97009(7) no
C14 H29 0.96971(8) no
C14 H30 0.96996(8) no
C15 H31 0.97007(7) no
C15 H32 0.96996(8) no
C15 H33 0.97024(7) no
C16 H34 0.97028(7) no
C16 H35 0.96967(8) no
C16 H36 0.97015(7) no
C17 C18 1.510(4) yes
C17 C19 1.503(4) yes
C17 C20 1.504(4) yes
C18 C19 1.499(4) yes
C18 C20 1.499(4) yes
C19 C20 1.496(4) yes
C21 H37 0.97001(8) no
C21 H38 0.97021(7) no
C21 H39 0.96969(8) no
C22 H40 0.96959(8) no
C22 H41 0.97007(7) no
C22 H42 0.97001(8) no
C23 H43 0.97011(7) no
C23 H44 0.97018(7) no
C23 H45 0.96992(8) no
C24 H46 0.96962(8) no
C24 H47 0.97006(7) no
C24 H48 0.96997(8) no
C25 H49 0.97013(7) no
C25 H50 0.97035(7) no
C25 H51 0.96998(8) no
C26 H52 0.96965(8) no
C26 H53 0.97029(7) no
C26 H54 0.97016(7) no
C27 H55 0.97004(7) no
C27 H56 0.97027(7) no
C27 H57 0.96998(8) no
C28 H58 0.96965(8) no
C28 H59 0.97021(7) no
C28 H60 0.97006(7) no
C29 H61 0.97000(8) no
C29 H62 0.97029(7) no
C29 H63 0.96969(8) no
C30 H64 0.96957(8) no
C30 H65 0.97016(7) no
C30 H66 0.97010(7) no
C31 H67 0.97002(8) no
C31 H68 0.97014(7) no
C31 H69 0.96972(8) no
C32 H70 0.96964(8) no
C32 H71 0.97025(7) no
C32 H72 0.96999(8) no
C33 C34 1.509(4) yes
C33 C35 1.497(4) yes
C33 C36 1.496(4) yes
C34 C35 1.504(4) yes
C34 C36 1.510(4) yes
C35 C36 1.497(4) yes
C37 H73 0.97008(7) no
C37 H74 0.97005(8) no
C37 H75 0.97027(7) no
C38 H76 0.97032(7) no
C38 H77 0.96965(8) no
C38 H78 0.97002(7) no
C39 H79 0.96996(8) no
C39 H80 0.96957(8) no
C39 H81 0.97029(7) no
C40 H82 0.97018(7) no
C40 H83 0.96955(8) no
C40 H84 0.97011(7) no
C41 H85 0.97006(8) no
C41 H86 0.96967(8) no
C41 H87 0.97017(7) no
C42 H88 0.97014(7) no
C42 H89 0.96957(8) no
C42 H90 0.97000(8) no
C43 H91 0.96993(8) no
C43 H92 0.96958(8) no
C43 H93 0.97036(7) no
C44 H94 0.97007(7) no
C44 H95 0.96971(8) no
C44 H96 0.96994(8) no
C45 H97 0.97016(7) no
C45 H98 0.96998(8) no
C45 H99 0.97030(7) no
C46 H100 0.97008(7) no
C46 H101 0.96965(8) no
C46 H102 0.96994(8) no
C47 H103 0.97007(7) no
C47 H104 0.97004(8) no
C47 H105 0.97031(7) no
C48 H106 0.97036(7) no
C48 H107 0.96972(8) no
C48 H108 0.97016(7) no

loop_
_geom_contact_atom_site_label_1
_geom_contact_atom_site_label_2
_geom_contact_site_symmetry_2
_geom_contact_distance
_geom_contact_publ_flag
Si1 C1 . 1.825(3) yes
Si1 C2 . 3.164(3) yes
Si1 C3 . 3.190(3) yes
Si1 C4 . 3.171(3) yes
Si1 C5 . 1.868(3) yes
Si1 C6 . 1.865(3) yes
Si1 C7 . 1.864(3) yes
Si1 H1 . 2.373(3) no
Si1 H2 . 2.370(3) no
Si1 H3 . 2.380(3) no
Si1 H4 . 2.374(3) no
Si1 H5 . 2.372(3) no
Si1 H6 . 2.369(3) no
Si1 H7 . 2.368(4) no
Si1 H8 . 2.374(4) no
Si1 H9 . 2.370(3) no
Si2 C1 . 3.181(3) yes
Si2 C2 . 1.824(3) yes
Si2 C3 . 3.157(3) yes
Si2 C4 . 3.171(3) yes
Si2 C8 . 1.863(3) yes
Si2 C9 . 1.868(4) yes
Si2 C10 . 1.870(3) yes
Si2 H10 . 2.371(3) no
Si2 H11 . 2.372(3) no
Si2 H12 . 2.367(4) no
Si2 H13 . 2.374(4) no
Si2 H14 . 2.375(3) no
Si2 H15 . 2.375(4) no
Si2 H16 . 2.376(4) no
Si2 H17 . 2.379(3) no
Si2 H18 . 2.374(3) no
Si3 C1 . 3.172(3) yes
Si3 C2 . 3.168(3) yes
Si3 C3 . 1.825(3) yes
Si3 C4 . 3.169(3) yes
Si3 C11 . 1.862(4) yes
Si3 C12 . 1.869(4) yes
Si3 C13 . 1.859(4) yes
Si3 H19 . 2.370(4) no
Si3 H20 . 2.370(4) no
Si3 H21 . 2.368(4) no
Si3 H22 . 2.370(4) no
Si3 H23 . 2.377(4) no
Si3 H24 . 2.378(3) no
Si3 H25 . 2.364(4) no
Si3 H26 . 2.365(4) no
Si3 H27 . 2.370(4) no
Si4 C1 . 3.165(3) yes
Si4 C2 . 3.167(3) yes
Si4 C3 . 3.187(3) yes
Si4 C4 . 1.829(3) yes
Si4 C14 . 1.861(3) yes
Si4 C15 . 1.870(3) yes
Si4 C16 . 1.863(3) yes
Si4 H28 . 2.367(3) no
Si4 H29 . 2.370(3) no
Si4 H30 . 2.368(3) no
Si4 H31 . 2.373(3) no
Si4 H32 . 2.377(3) no
Si4 H33 . 2.377(3) no
Si4 H34 . 2.371(3) no
Si4 H35 . 2.369(3) no
Si4 H36 . 2.369(3) no
Si5 C17 . 1.816(3) yes
Si5 C18 . 3.174(3) yes
Si5 C19 . 3.165(3) yes
Si5 C20 . 3.169(3) yes
Si5 C21 . 1.861(4) yes
Si5 C22 . 1.864(3) yes
Si5 C23 . 1.856(3) yes
Si5 H37 . 2.371(4) no
Si5 H38 . 2.369(4) no
Si5 H39 . 2.365(4) no
Si5 H40 . 2.367(3) no
Si5 H41 . 2.372(4) no
Si5 H42 . 2.373(3) no
Si5 H43 . 2.362(4) no
Si5 H44 . 2.359(4) no
Si5 H45 . 2.368(3) no
Si6 C17 . 3.184(3) yes
Si6 C18 . 1.825(3) yes
Si6 C19 . 3.177(3) yes
Si6 C20 . 3.158(3) yes
Si6 C24 . 1.869(3) yes
Si6 C25 . 1.867(3) yes
Si6 C26 . 1.858(3) yes
Si6 H46 . 2.375(3) no
Si6 H47 . 2.374(3) no
Si6 H48 . 2.376(3) no
Si6 H49 . 2.377(3) no
Si6 H50 . 2.367(3) no
Si6 H51 . 2.376(3) no
Si6 H52 . 2.365(4) no
Si6 H53 . 2.367(3) no
Si6 H54 . 2.364(3) no
Si7 C17 . 3.182(3) yes
Si7 C18 . 3.154(3) yes
Si7 C19 . 1.829(3) yes
Si7 C20 . 3.178(3) yes
Si7 C27 . 1.862(3) yes
Si7 C28 . 1.862(3) yes
Si7 C29 . 1.864(4) yes
Si7 H55 . 2.368(3) no
Si7 H56 . 2.369(3) no
Si7 H57 . 2.370(3) no
Si7 H58 . 2.371(3) no
Si7 H59 . 2.368(3) no
Si7 H60 . 2.368(3) no
Si7 H61 . 2.371(4) no
Si7 H62 . 2.375(3) no
Si7 H63 . 2.368(4) no
Si8 C17 . 3.184(3) yes
Si8 C18 . 3.177(3) yes
Si8 C19 . 3.160(3) yes
Si8 C20 . 1.830(3) yes
Si8 C30 . 1.864(3) yes
Si8 C31 . 1.862(4) yes
Si8 C32 . 1.864(3) yes
Si8 H64 . 2.366(3) no
Si8 H65 . 2.378(3) no
Si8 H66 . 2.369(3) no
Si8 H67 . 2.368(4) no
Si8 H68 . 2.371(4) no
Si8 H69 . 2.368(3) no
Si8 H70 . 2.375(3) no
Si8 H71 . 2.366(4) no
Si8 H72 . 2.372(4) no
Si9 C33 . 1.825(3) yes
Si9 C34 . 3.179(3) yes
Si9 C35 . 3.158(3) yes
Si9 C36 . 3.173(3) yes
Si9 C37 . 1.868(3) yes
Si9 C38 . 1.861(3) yes
Si9 C39 . 1.865(3) yes
Si9 H73 . 2.375(4) no
Si9 H74 . 2.374(4) no
Si9 H75 . 2.377(3) no
Si9 H76 . 2.368(3) no
Si9 H77 . 2.371(4) no
Si9 H78 . 2.366(4) no
Si9 H79 . 2.369(4) no
Si9 H80 . 2.372(4) no
Si9 H81 . 2.374(3) no
Si10 C33 . 3.164(3) yes
Si10 C34 . 1.818(3) yes
Si10 C35 . 3.193(3) yes
Si10 C36 . 3.161(3) yes
Si10 C40 . 1.863(3) yes
Si10 C41 . 1.865(4) yes
Si10 C42 . 1.863(3) yes
Si10 H82 . 2.372(3) no
Si10 H83 . 2.368(3) no
Si10 H84 . 2.368(3) no
Si10 H85 . 2.367(4) no
Si10 H86 . 2.376(3) no
Si10 H87 . 2.373(4) no
Si10 H88 . 2.370(3) no
Si10 H89 . 2.369(3) no
Si10 H90 . 2.370(3) no
Si11 C33 . 3.169(3) yes
Si11 C34 . 3.177(3) yes
Si11 C35 . 1.829(3) yes
Si11 C36 . 3.173(3) yes
Si11 C43 . 1.856(5) yes
Si11 C44 . 1.855(4) yes
Si11 C45 . 1.870(4) yes
Si11 H91 . 2.363(4) no
Si11 H92 . 2.364(5) no
Si11 H93 . 2.364(5) no
Si11 H94 . 2.361(5) no
Si11 H95 . 2.365(4) no
Si11 H96 . 2.363(4) no
Si11 H97 . 2.381(5) no
Si11 H98 . 2.380(4) no
Si11 H99 . 2.369(4) no
Si12 C33 . 3.169(3) yes
Si12 C34 . 3.178(3) yes
Si12 C35 . 3.163(3) yes
Si12 C36 . 1.824(3) yes
Si12 C46 . 1.861(3) yes
Si12 C47 . 1.867(3) yes
Si12 C48 . 1.866(4) yes
Si12 H100 . 2.370(3) no
Si12 H101 . 2.369(4) no
Si12 H102 . 2.364(4) no
Si12 H103 . 2.377(3) no
Si12 H104 . 2.375(4) no
Si12 H105 . 2.369(3) no
Si12 H106 . 2.373(4) no
Si12 H107 . 2.372(4) no
Si12 H108 . 2.372(4) no
C1 C2 . 1.508(4) yes
C1 C3 . 1.499(3) yes
C1 C4 . 1.504(4) yes
C1 C5 . 3.005(4) yes
C1 C6 . 2.990(4) yes
C1 C7 . 2.995(4) yes
C1 H1 . 3.155(4) no
C1 H2 . 3.155(4) no
C1 H5 . 3.143(4) no
C1 H6 . 3.137(4) no
C1 H7 . 3.148(4) no
C1 H8 . 3.149(4) no
C2 C3 . 1.499(4) yes
C2 C4 . 1.495(4) yes
C2 C8 . 3.015(4) yes
C2 C9 . 2.987(4) yes
C2 C10 . 2.978(4) yes
C2 H10 . 3.169(4) no
C2 H12 . 3.172(4) no
C2 H13 . 3.136(4) no
C2 H15 . 3.141(4) no
C2 H16 . 3.128(4) no
C2 H18 . 3.121(4) no
C3 C4 . 1.500(4) yes
C3 C11 . 2.996(4) yes
C3 C12 . 3.002(4) yes
C3 C13 . 2.987(4) yes
C3 H20 . 3.149(4) no
C3 H21 . 3.149(5) no
C3 H22 . 3.151(4) no
C3 H23 . 3.156(4) no
C3 H25 . 3.137(4) no
C3 H27 . 3.142(4) no
C4 C14 . 3.006(4) yes
C4 C15 . 3.000(4) yes
C4 C16 . 2.990(4) yes
C4 H29 . 3.161(4) no
C4 H30 . 3.161(4) no
C4 H32 . 3.152(4) no
C4 H33 . 3.156(4) no
C4 H34 . 3.141(4) no
C4 H35 . 3.141(4) no
C5 C6 . 3.064(5) yes
C5 C7 . 3.067(5) yes
C5 H1 . 0.97001(7) no
C5 H2 . 0.96997(8) no
C5 H3 . 0.97007(7) no
C5 H4 . 3.226(5) no
C5 H6 . 3.209(5) no
C5 H7 . 3.210(5) no
C5 H9 . 3.228(5) no
C5 H61 1_445 3.406(5) no
C5 H73 2_556 3.410(5) no
C5 H78 2_556 3.527(5) no
C5 H105 2_556 3.478(5) no
C6 C7 . 3.059(5) yes
C6 H1 . 3.209(5) no
C6 H3 . 3.234(5) no
C6 H4 . 0.97008(7) no
C6 H5 . 0.97009(8) no
C6 H6 . 0.96998(7) no
C6 H8 . 3.208(5) no
C6 H9 . 3.222(5) no
C6 H26 1_655 3.368(5) no
C6 H34 . 3.520(5) no
C6 H59 1_545 3.184(5) no
C6 H73 2_556 3.349(5) no
C6 H105 2_556 3.576(5) no
C7 H2 . 3.210(5) no
C7 H3 . 3.236(5) no
C7 H4 . 3.228(5) no
C7 H5 . 3.202(5) no
C7 H7 . 0.96997(8) no
C7 H8 . 0.96999(8) no
C7 H9 . 0.97003(7) no
C7 H14 2_445 3.396(5) no
C7 H15 . 3.562(5) no
C7 H38 1_445 3.358(5) no
C7 H44 1_445 3.300(5) no
C7 H57 1_445 3.401(5) no
C7 H59 1_545 3.547(5) no
C7 H61 1_445 3.353(5) no
C8 C9 . 3.065(5) yes
C8 C10 . 3.059(5) yes
C8 H10 . 0.96994(7) no
C8 H11 . 0.97004(8) no
C8 H12 . 0.97002(7) no
C8 H14 . 3.221(5) no
C8 H15 . 3.219(5) no
C8 H15 2_445 3.515(5) no
C8 H16 . 3.206(5) no
C8 H17 . 3.223(5) no
C8 H19 1_655 3.370(5) no
C8 H24 1_655 3.581(6) no
C9 C10 . 3.083(5) yes
C9 H8 2_445 3.380(5) no
C9 H10 . 3.215(5) no
C9 H10 2_445 3.515(5) no
C9 H11 . 3.226(5) no
C9 H13 . 0.96997(8) no
C9 H14 . 0.96993(8) no
C9 H15 . 0.96997(7) no
C9 H15 2_445 3.377(7) no
C9 H17 . 3.256(5) no
C9 H18 . 3.224(5) no
C9 H20 . 3.553(5) no
C9 H56 2_455 3.401(5) no
C9 H59 2_455 3.482(5) no
C10 H11 . 3.232(5) no
C10 H12 . 3.190(5) no
C10 H13 . 3.222(5) no
C10 H14 . 3.255(5) no
C10 H16 . 0.96999(7) no
C10 H17 . 0.97010(8) no
C10 H18 . 0.96995(8) no
C10 H28 2_455 3.421(5) no
C10 H36 2_455 3.563(5) no
C10 H45 2_555 3.470(5) no
C10 H50 2_455 3.456(5) no
C10 H53 2_455 3.381(5) no
C10 H55 2_455 3.505(5) no
C10 H60 2_455 3.263(5) no
C11 C12 . 3.056(6) yes
C11 C13 . 3.054(6) yes
C11 H10 1_455 3.558(5) no
C11 H13 . 3.524(6) no
C11 H19 . 0.96997(8) no
C11 H20 . 0.97008(8) no
C11 H21 . 0.97005(7) no
C11 H23 . 3.205(6) no
C11 H24 . 3.222(6) no
C11 H26 . 3.216(6) no
C11 H27 . 3.205(6) no
C11 H56 1_445 3.284(5) no
C11 H62 1_445 3.532(6) no
C12 C13 . 3.068(6) yes
C12 H19 . 3.217(6) no
C12 H20 . 3.203(6) no
C12 H22 . 0.96999(7) no
C12 H23 . 0.96990(8) no
C12 H24 . 0.97003(8) no
C12 H25 . 3.212(6) no
C12 H26 . 3.228(6) no
C13 H19 . 3.222(6) no
C13 H21 . 3.195(6) no
C13 H22 . 3.211(6) no
C13 H24 . 3.236(6) no
C13 H25 . 0.96995(7) no
C13 H26 . 0.96996(8) no
C13 H27 . 0.97004(7) no
C13 H34 1_455 3.570(5) no
C13 H47 1_455 3.300(5) no
C13 H49 1_455 3.431(6) no
C13 H62 1_445 3.533(5) no
C14 C15 . 3.062(5) yes
C14 C16 . 3.058(5) yes
C14 H12 2_455 3.592(5) no
C14 H16 2_455 3.422(5) no
C14 H28 . 0.97000(7) no
C14 H29 . 0.97002(8) no
C14 H29 2_455 3.497(7) no
C14 H30 . 0.97004(8) no
C14 H31 . 3.217(5) no
C14 H32 . 3.216(5) no
C14 H35 . 3.204(5) no
C14 H35 2_455 3.335(5) no
C14 H36 . 3.218(5) no
C14 H51 1_455 3.418(5) no
C15 C16 . 3.066(5) yes
C15 H28 . 3.222(5) no
C15 H30 . 3.206(5) no
C15 H31 . 0.96998(7) no
C15 H32 . 0.97003(8) no
C15 H33 . 0.96994(7) no
C15 H34 . 3.211(5) no
C15 H36 . 3.229(5) no
C15 H41 1_455 3.299(5) no
C15 H43 1_455 3.369(5) no
C15 H48 1_455 3.340(5) no
C15 H51 1_455 3.346(5) no
C15 H54 . 3.586(5) no
C15 H75 2_556 3.329(5) no
C15 H76 2_556 3.588(5) no
C16 H6 . 3.580(5) no
C16 H16 2_455 3.560(5) no
C16 H24 1_655 3.518(6) no
C16 H26 1_655 3.502(5) no
C16 H28 . 3.220(5) no
C16 H29 . 3.205(5) no
C16 H29 2_455 3.336(5) no
C16 H31 . 3.233(5) no
C16 H33 . 3.206(5) no
C16 H34 . 0.96999(7) no
C16 H35 . 0.96998(8) no
C16 H36 . 0.97005(7) no
C16 H54 . 3.158(5) no
C17 C18 . 1.510(4) yes
C17 C19 . 1.503(4) yes
C17 C20 . 1.505(4) yes
C17 C21 . 2.987(4) yes
C17 C22 . 2.987(4) yes
C17 C23 . 2.981(4) yes
C17 H38 . 3.144(4) no
C17 H39 . 3.136(4) no
C17 H40 . 3.139(4) no
C17 H41 . 3.139(4) no
C17 H43 . 3.135(4) no
C17 H44 . 3.126(4) no
C18 C19 . 1.499(4) yes
C18 C20 . 1.499(4) yes
C18 C24 . 2.994(4) yes
C18 C25 . 3.010(4) yes
C18 C26 . 2.971(4) yes
C18 H46 . 3.143(4) no
C18 H48 . 3.152(4) no
C18 H50 . 3.158(4) no
C18 H51 . 3.170(4) no
C18 H52 . 3.119(4) no
C18 H53 . 3.123(4) no
C19 C20 . 1.496(4) yes
C19 C27 . 2.979(4) yes
C19 C28 . 2.983(4) yes
C19 C29 . 3.016(4) yes
C19 H55 . 3.129(4) no
C19 H57 . 3.126(4) no
C19 H58 . 3.132(4) no
C19 H60 . 3.135(4) no
C19 H61 . 3.165(4) no
C19 H63 . 3.172(4) no
C20 C30 . 2.979(4) yes
C20 C31 . 2.984(4) yes
C20 C32 . 3.006(4) yes
C20 H65 . 3.134(4) no
C20 H66 . 3.130(4) no
C20 H67 . 3.135(4) no
C20 H68 . 3.134(4) no
C20 H71 . 3.152(4) no
C20 H72 . 3.161(4) no
C21 C22 . 3.060(5) yes
C21 C23 . 3.050(5) yes
C21 H9 1_665 3.301(5) no
C21 H37 . 0.97000(8) no
C21 H38 . 0.96998(7) no
C21 H39 . 0.97009(8) no
C21 H40 . 3.201(5) no
C21 H42 . 3.227(5) no
C21 H44 . 3.195(5) no
C21 H45 . 3.213(5) no
C21 H65 1_655 3.590(5) no
C21 H89 . 3.395(5) no
C21 H103 2_666 3.250(5) no
C21 H108 2_666 3.489(6) no
C22 C23 . 3.055(5) yes
C22 H31 1_655 3.383(5) no
C22 H37 . 3.222(5) no
C22 H39 . 3.205(5) no
C22 H40 . 0.96998(8) no
C22 H41 . 0.96990(7) no
C22 H42 . 0.97000(8) no
C22 H43 . 3.196(5) no
C22 H45 . 3.226(5) no
C22 H52 1_655 3.598(5) no
C22 H76 2_656 3.454(5) no
C22 H81 2_656 3.265(5) no
C22 H89 . 3.301(5) no
C23 H9 1_665 3.395(5) no
C23 H11 2_555 3.503(5) no
C23 H17 2_555 3.258(5) no
C23 H31 1_655 3.313(5) no
C23 H37 . 3.219(5) no
C23 H38 . 3.195(5) no
C23 H41 . 3.206(5) no
C23 H42 . 3.220(5) no
C23 H43 . 0.96996(7) no
C23 H44 . 0.96994(7) no
C23 H45 . 0.96995(8) no
C23 H57 . 3.598(5) no
C24 C25 . 3.074(5) yes
C24 C26 . 3.076(5) yes
C24 H25 1_655 3.336(5) no
C24 H32 1_655 3.326(5) no
C24 H46 . 0.96997(8) no
C24 H47 . 0.96992(7) no
C24 H48 . 0.97000(8) no
C24 H49 . 3.241(5) no
C24 H51 . 3.226(5) no
C24 H52 . 3.221(5) no
C24 H54 . 3.242(5) no
C24 H74 2_556 3.311(5) no
C24 H79 2_556 3.567(5) no
C25 C26 . 3.043(5) yes
C25 H18 2_455 3.598(5) no
C25 H25 1_655 3.379(6) no
C25 H30 1_655 3.403(5) no
C25 H32 1_655 3.357(5) no
C25 H47 . 3.233(5) no
C25 H48 . 3.226(5) no
C25 H49 . 0.96999(7) no
C25 H50 . 0.97010(7) no
C25 H51 . 0.97002(8) no
C25 H53 . 3.184(5) no
C25 H54 . 3.203(5) no
C26 H36 . 3.233(5) no
C26 H42 1_455 3.430(5) no
C26 H45 1_455 3.552(5) no
C26 H46 . 3.224(5) no
C26 H47 . 3.245(5) no
C26 H49 . 3.214(5) no
C26 H50 . 3.172(5) no
C26 H52 . 0.96999(8) no
C26 H53 . 0.97006(7) no
C26 H54 . 0.97001(7) no
C26 H60 . 3.562(5) no
C26 H66 . 3.559(5) no
C26 H75 2_556 3.374(5) no
C26 H81 2_556 3.363(5) no
C27 C28 . 3.074(5) yes
C27 C29 . 3.074(5) yes
C27 H7 1_665 3.368(5) no
C27 H13 2_455 3.290(5) no
C27 H18 2_455 3.584(5) no
C27 H21 1_665 3.319(5) no
C27 H55 . 0.96991(7) no
C27 H56 . 0.97003(7) no
C27 H57 . 0.96996(8) no
C27 H59 . 3.249(5) no
C27 H60 . 3.211(5) no
C27 H61 . 3.230(5) no
C27 H62 . 3.240(5) no
C28 C29 . 3.040(5) yes
C28 H4 1_565 3.277(5) no
C28 H9 1_565 3.575(5) no
C28 H14 2_455 3.393(5) no
C28 H17 2_455 3.362(5) no
C28 H37 1_455 3.560(5) no
C28 H45 1_455 3.437(5) no
C28 H53 . 3.556(5) no
C28 H55 . 3.212(5) no
C28 H56 . 3.249(5) no
C28 H58 . 0.97002(8) no
C28 H59 . 0.96994(7) no
C28 H60 . 0.96993(7) no
C28 H62 . 3.216(5) no
C28 H63 . 3.166(5) no
C28 H65 . 3.571(5) no
C29 H2 1_665 3.376(5) no
C29 H7 1_665 3.359(5) no
C29 H21 1_665 3.476(6) no
C29 H27 1_665 3.566(5) no
C29 H56 . 3.230(5) no
C29 H57 . 3.235(5) no
C29 H58 . 3.188(5) no
C29 H59 . 3.194(5) no
C29 H61 . 0.96996(8) no
C29 H62 . 0.97005(7) no
C29 H63 . 0.97010(8) no
C30 C31 . 3.071(5) yes
C30 C32 . 3.056(5) yes
C30 H37 1_455 3.423(5) no
C30 H42 1_455 3.555(5) no
C30 H52 . 3.561(5) no
C30 H58 . 3.565(5) no
C30 H64 . 0.96999(8) no
C30 H65 . 0.96993(7) no
C30 H66 . 0.96996(7) no
C30 H68 . 3.213(5) no
C30 H69 . 3.244(5) no
C30 H70 . 3.229(5) no
C30 H71 . 3.189(5) no
C30 H83 1_455 3.251(5) no
C30 H89 1_455 3.591(5) no
C30 H100 2_566 3.371(5) no
C30 H103 2_566 3.364(5) no
C31 C32 . 3.076(5) yes
C31 H64 . 3.237(5) no
C31 H65 . 3.222(5) no
C31 H67 . 0.97001(8) no
C31 H68 . 0.96991(7) no
C31 H69 . 0.97010(8) no
C31 H70 . 3.250(5) no
C31 H72 . 3.226(5) no
C31 H90 . 3.359(5) no
C31 H95 . 3.379(6) no
C31 H102 2_566 3.270(5) no
C31 H104 2_566 3.593(5) no
C32 H64 . 3.217(5) no
C32 H66 . 3.192(5) no
C32 H67 . 3.226(5) no
C32 H69 . 3.239(5) no
C32 H70 . 0.97003(8) no
C32 H71 . 0.97009(7) no
C32 H72 . 0.96997(8) no
C32 H85 . 3.383(5) no
C32 H90 . 3.372(6) no
C32 H95 . 3.432(6) no
C33 C34 . 1.509(4) yes
C33 C35 . 1.497(4) yes
C33 C36 . 1.496(4) yes
C33 C37 . 2.987(4) yes
C33 C38 . 3.012(4) yes
C33 C39 . 2.983(4) yes
C33 H73 . 3.140(4) no
C33 H74 . 3.133(4) no
C33 H77 . 3.167(4) no
C33 H78 . 3.170(4) no
C33 H79 . 3.128(4) no
C33 H80 . 3.135(4) no
C34 C35 . 1.505(4) yes
C34 C36 . 1.510(4) yes
C34 C40 . 2.982(4) yes
C34 C41 . 3.003(4) yes
C34 C42 . 2.985(4) yes
C34 H82 . 3.133(4) no
C34 H84 . 3.139(4) no
C34 H85 . 3.158(4) no
C34 H87 . 3.155(4) no
C34 H88 . 3.141(4) no
C34 H90 . 3.136(4) no
C35 C36 . 1.497(4) yes
C35 C43 . 2.991(5) yes
C35 C44 . 2.992(4) yes
C35 C45 . 3.000(5) yes
C35 H92 . 3.145(5) no
C35 H93 . 3.141(5) no
C35 H94 . 3.146(5) no
C35 H95 . 3.143(4) no
C35 H97 . 3.152(5) no
C35 H99 . 3.147(5) no
C36 C46 . 2.988(4) yes
C36 C47 . 2.985(4) yes
C36 C48 . 3.015(4) yes
C36 H101 . 3.139(4) no
C36 H102 . 3.139(4) no
C36 H104 . 3.138(4) no
C36 H105 . 3.128(4) no
C36 H106 . 3.168(4) no
C36 H107 . 3.176(4) no
C37 C38 . 3.054(5) yes
C37 C39 . 3.080(5) yes
C37 H1 2_556 3.463(5) no
C37 H6 2_556 3.326(5) no
C37 H33 2_556 3.304(5) no
C37 H47 2_556 3.409(5) no
C37 H54 2_556 3.448(5) no
C37 H73 . 0.96999(7) no
C37 H74 . 0.97003(8) no
C37 H75 . 0.97000(7) no
C37 H76 . 3.221(5) no
C37 H78 . 3.187(5) no
C37 H79 . 3.223(5) no
C37 H81 . 3.251(5) no
C37 H99 . 3.567(6) no
C38 C39 . 3.058(5) yes
C38 H1 2_556 3.526(5) no
C38 H73 . 3.200(5) no
C38 H75 . 3.217(5) no
C38 H76 . 0.97005(7) no
C38 H77 . 0.97002(8) no
C38 H78 . 0.96992(7) no
C38 H80 . 3.208(5) no
C38 H81 . 3.220(5) no
C38 H82 . 3.594(5) no
C38 H86 2_656 3.574(5) no
C38 H91 1_655 3.471(6) no
C38 H98 1_655 3.566(6) no
C39 H42 2_656 3.484(5) no
C39 H46 2_556 3.505(5) no
C39 H52 2_556 3.272(5) no
C39 H66 2_556 3.435(5) no
C39 H71 2_556 3.490(5) no
C39 H74 . 3.225(5) no
C39 H75 . 3.250(5) no
C39 H76 . 3.218(5) no
C39 H77 . 3.209(5) no
C39 H79 . 0.96995(8) no
C39 H80 . 0.96995(8) no
C39 H81 . 0.97003(7) no
C39 H83 2_656 3.556(5) no
C39 H86 2_656 3.417(6) no
C40 C41 . 3.057(5) yes
C40 C42 . 3.055(5) yes
C40 H64 1_655 3.171(5) no
C40 H77 . 3.587(5) no
C40 H80 2_656 3.562(5) no
C40 H82 . 0.96996(7) no
C40 H83 . 0.96995(8) no
C40 H84 . 0.97000(7) no
C40 H86 . 3.221(5) no
C40 H87 . 3.208(5) no
C40 H87 2_656 3.382(5) no
C40 H88 . 3.193(5) no
C40 H89 . 3.223(5) no
C40 H91 1_655 3.504(5) no
C41 C42 . 3.064(5) yes
C41 H72 . 3.410(5) no
C41 H77 2_656 3.585(5) no
C41 H80 2_656 3.431(6) no
C41 H82 . 3.213(5) no
C41 H82 2_656 3.388(5) no
C41 H83 . 3.209(5) no
C41 H85 . 0.97001(8) no
C41 H86 . 0.97006(8) no
C41 H87 . 0.96996(7) no
C41 H87 2_656 3.523(7) no
C41 H89 . 3.218(5) no
C41 H90 . 3.219(5) no
C42 H39 . 3.315(5) no
C42 H40 . 3.354(5) no
C42 H64 1_655 3.556(5) no
C42 H67 . 3.381(5) no
C42 H72 . 3.355(6) no
C42 H83 . 3.223(5) no
C42 H84 . 3.190(5) no
C42 H85 . 3.204(5) no
C42 H86 . 3.233(5) no
C42 H88 . 0.97002(7) no
C42 H89 . 0.96994(8) no
C42 H90 . 0.96997(8) no
C42 H100 2_666 3.385(6) no
C42 H101 . 3.543(5) no
C43 C44 . 3.049(7) yes
C43 C45 . 3.068(7) yes
C43 H91 . 0.96997(8) no
C43 H92 . 0.96993(8) no
C43 H93 . 0.97007(7) no
C43 H95 . 3.201(7) no
C43 H96 . 3.210(7) no
C43 H98 . 3.239(7) no
C43 H99 . 3.206(7) no
C44 C45 . 3.052(6) yes
C44 H69 . 3.348(6) no
C44 H70 . 3.490(6) no
C44 H91 . 3.214(7) no
C44 H92 . 3.195(7) no
C44 H94 . 0.96997(7) no
C44 H95 . 0.97007(8) no
C44 H96 . 0.96996(8) no
C44 H97 . 3.206(6) no
C44 H98 . 3.219(6) no
C44 H107 1_455 3.564(5) no
C45 H74 . 3.551(6) no
C45 H91 . 3.229(7) no
C45 H93 . 3.216(7) no
C45 H94 . 3.187(7) no
C45 H96 . 3.218(6) no
C45 H97 . 0.97006(7) no
C45 H98 . 0.97004(8) no
C45 H99 . 0.97002(7) no
C46 C47 . 3.067(5) yes
C46 C48 . 3.057(5) yes
C46 H64 2_566 3.454(5) no
C46 H69 2_566 3.389(5) no
C46 H88 . 3.588(5) no
C46 H88 2_666 3.371(6) no
C46 H100 . 0.97001(7) no
C46 H101 . 0.97000(8) no
C46 H101 2_666 3.412(7) no
C46 H102 . 0.96997(8) no
C46 H103 . 3.242(5) no
C46 H104 . 3.211(5) no
C46 H107 . 3.200(5) no
C46 H107 2_666 3.561(5) no
C46 H108 . 3.221(5) no
C47 C48 . 3.059(5) yes
C47 H3 2_556 3.471(5) no
C47 H4 2_556 3.560(5) no
C47 H37 2_666 3.476(5) no
C47 H58 2_566 3.412(5) no
C47 H63 2_566 3.491(5) no
C47 H65 2_566 3.264(5) no
C47 H68 2_566 3.520(5) no
C47 H100 . 3.240(5) no
C47 H102 . 3.202(5) no
C47 H103 . 0.96998(7) no
C47 H104 . 0.97005(8) no
C47 H105 . 0.97002(7) no
C47 H106 . 3.205(5) no
C47 H108 . 3.218(5) no
C48 H96 1_655 3.390(6) no
C48 H100 . 3.212(5) no
C48 H101 . 3.213(5) no
C48 H101 2_666 3.572(5) no
C48 H103 . 3.216(5) no
C48 H105 . 3.205(5) no
C48 H106 . 0.97008(7) no
C48 H107 . 0.97007(8) no
C48 H108 . 0.97007(7) no
H1 H2 . 1.58399(12) no
H1 H3 . 1.58408(12) no
H1 H4 . 3.455(5) no
H1 H6 . 3.054(5) no
H1 H33 . 2.826(5) no
H1 H73 2_556 2.762(5) no
H1 H75 2_556 3.446(5) no
H1 H76 2_556 3.526(5) no
H1 H78 2_556 2.825(5) no
H1 H105 2_556 3.562(5) no
H2 H3 . 1.58403(12) no
H2 H7 . 3.053(5) no
H2 H9 . 3.457(5) no
H2 H27 . 2.872(5) no
H2 H61 1_445 2.711(5) no
H2 H62 1_445 3.319(5) no
H2 H98 2_456 3.357(5) no
H3 H4 . 3.097(5) no
H3 H6 . 3.464(5) no
H3 H7 . 3.463(5) no
H3 H9 . 3.099(5) no
H3 H38 1_445 3.076(5) no
H3 H61 1_445 3.430(5) no
H3 H73 2_556 3.364(5) no
H3 H78 2_556 3.488(5) no
H3 H103 2_556 3.505(5) no
H3 H105 2_556 2.721(5) no
H3 H106 2_556 2.919(5) no
H4 H5 . 1.58421(13) no
H4 H6 . 1.58398(12) no
H4 H8 . 3.461(5) no
H4 H9 . 3.092(5) no
H4 H58 1_545 3.231(5) no
H4 H59 1_545 2.554(5) no
H4 H62 1_545 3.119(5) no
H4 H73 2_556 3.294(5) no
H4 H105 2_556 2.841(5) no
H5 H6 . 1.58408(12) no
H5 H8 . 3.050(5) no
H5 H9 . 3.449(5) no
H5 H10 . 2.872(5) no
H5 H14 2_445 3.212(5) no
H5 H19 1_655 2.903(6) no
H5 H26 1_655 3.254(5) no
H5 H59 1_545 3.051(5) no
H6 H26 1_655 2.735(5) no
H6 H34 . 2.713(5) no
H6 H73 2_556 2.688(5) no
H6 H74 2_556 3.541(5) no
H6 H75 2_556 3.273(5) no
H7 H8 . 1.58398(12) no
H7 H9 . 1.58402(12) no
H7 H21 . 3.056(5) no
H7 H38 1_445 3.405(5) no
H7 H44 1_445 3.282(5) no
H7 H56 1_445 3.419(5) no
H7 H57 1_445 2.661(5) no
H7 H61 1_445 2.643(5) no
H7 H62 1_445 3.422(5) no
H8 H9 . 1.58406(13) no
H8 H11 2_445 2.982(5) no
H8 H14 2_445 2.602(5) no
H8 H15 . 2.742(5) no
H8 H15 2_445 3.453(5) no
H8 H44 1_445 3.412(5) no
H8 H57 1_445 3.572(5) no
H8 H59 1_545 3.431(5) no
H9 H14 2_445 3.436(5) no
H9 H37 1_445 3.343(5) no
H9 H38 1_445 2.580(5) no
H9 H44 1_445 2.706(5) no
H9 H45 1_445 3.422(5) no
H9 H57 1_445 3.514(5) no
H9 H58 1_545 3.521(5) no
H9 H59 1_545 2.994(5) no
H9 H61 1_445 3.376(5) no
H10 H11 . 1.58399(13) no
H10 H12 . 1.58413(12) no
H10 H14 . 3.455(5) no
H10 H14 2_445 3.435(5) no
H10 H15 . 3.070(5) no
H10 H15 2_445 2.883(5) no
H10 H19 1_655 2.652(5) no
H11 H12 . 1.58407(12) no
H11 H14 . 3.084(5) no
H11 H15 . 3.466(5) no
H11 H15 2_445 3.447(5) no
H11 H16 . 3.469(5) no
H11 H17 . 3.098(5) no
H11 H43 2_555 3.564(5) no
H11 H44 2_555 2.843(5) no
H11 H45 2_555 3.599(5) no
H11 H57 2_555 3.304(5) no
H12 H16 . 3.036(5) no
H12 H17 . 3.434(5) no
H12 H19 1_655 3.379(5) no
H12 H24 1_655 2.801(5) no
H12 H28 2_455 2.880(5) no
H12 H35 . 2.810(5) no
H13 H14 . 1.58392(12) no
H13 H15 . 1.58400(12) no
H13 H17 . 3.476(5) no
H13 H18 . 3.064(5) no
H13 H19 2_345 3.524(5) no
H13 H20 . 2.692(6) no
H13 H55 2_455 3.148(5) no
H13 H56 2_455 2.603(5) no
H13 H59 2_455 3.511(5) no
H14 H15 . 1.58384(13) no
H14 H15 2_445 3.300(7) no
H14 H17 . 3.133(5) no
H14 H18 . 3.483(5) no
H14 H56 2_455 3.380(5) no
H14 H59 2_455 2.676(5) no
H14 H60 2_455 3.308(5) no
H15 H15 2_445 2.718(7) no
H16 H17 . 1.58409(12) no
H16 H18 . 1.58397(12) no
H16 H28 2_455 2.669(5) no
H16 H29 . 2.935(5) no
H16 H29 2_455 3.489(5) no
H16 H36 2_455 2.842(5) no
H16 H53 2_455 3.510(5) no
H17 H18 . 1.58404(12) no
H17 H28 2_455 3.466(5) no
H17 H43 2_555 3.387(5) no
H17 H44 2_555 3.376(5) no
H17 H45 2_555 2.553(5) no
H17 H50 2_455 3.587(5) no
H17 H53 2_455 2.747(5) no
H17 H55 2_455 3.538(5) no
H17 H59 2_455 3.490(5) no
H17 H60 2_455 2.486(5) no
H18 H23 . 2.781(6) no
H18 H50 2_455 2.701(5) no
H18 H53 2_455 3.389(5) no
H18 H55 2_455 2.728(5) no
H18 H60 2_455 3.274(5) no
H19 H20 . 1.58409(12) no
H19 H21 . 1.58398(12) no
H19 H23 . 3.450(6) no
H19 H24 . 3.083(6) no
H19 H26 . 3.084(6) no
H19 H27 . 3.457(6) no
H19 H56 1_445 3.373(5) no
H20 H21 . 1.58421(13) no
H20 H23 . 3.050(6) no
H20 H24 . 3.453(6) no
H20 H55 2_455 3.431(5) no
H20 H56 1_445 3.463(5) no
H20 H56 2_455 3.099(5) no
H21 H26 . 3.441(6) no
H21 H27 . 3.044(6) no
H21 H56 1_445 2.563(5) no
H21 H57 1_445 3.410(6) no
H21 H61 1_445 3.555(6) no
H21 H62 1_445 2.774(6) no
H22 H22 2_355 3.500(8) no
H22 H23 . 1.58389(12) no
H22 H24 . 1.58409(12) no
H22 H25 . 3.055(6) no
H22 H26 . 3.456(6) no
H22 H30 . 2.815(6) no
H22 H49 1_455 2.889(6) no
H23 H24 . 1.58396(12) no
H23 H50 2_455 2.985(5) no
H23 H55 2_455 3.232(6) no
H24 H25 . 3.465(6) no
H24 H26 . 3.098(6) no
H24 H30 2_355 3.291(5) no
H24 H34 1_455 3.490(6) no
H24 H35 1_455 2.819(5) no
H25 H26 . 1.58394(12) no
H25 H27 . 1.58398(12) no
H25 H32 . 3.023(6) no
H25 H47 1_455 2.606(5) no
H25 H48 1_455 3.418(6) no
H25 H49 1_455 2.668(5) no
H25 H51 1_455 3.457(6) no
H26 H27 . 1.58409(12) no
H26 H34 1_455 2.707(5) no
H26 H35 1_455 3.588(5) no
H26 H47 1_455 3.408(6) no
H26 H49 1_455 3.492(6) no
H26 H74 2_456 3.598(5) no
H27 H47 1_455 3.418(5) no
H27 H62 1_445 2.782(5) no
H28 H29 . 1.58406(12) no
H28 H29 2_455 3.492(7) no
H28 H30 . 1.58400(12) no
H28 H31 . 3.077(5) no
H28 H32 . 3.463(5) no
H28 H35 . 3.452(5) no
H28 H35 2_455 3.318(5) no
H28 H36 . 3.081(5) no
H28 H43 1_455 3.050(5) no
H28 H51 1_455 3.439(5) no
H29 H29 2_455 2.828(7) no
H29 H30 . 1.58413(12) no
H29 H35 . 3.050(5) no
H29 H35 2_455 2.629(5) no
H29 H36 . 3.449(5) no
H29 H36 2_455 3.325(5) no
H30 H31 . 3.443(5) no
H30 H32 . 3.059(5) no
H30 H49 1_455 3.355(5) no
H30 H51 1_455 2.724(5) no
H31 H32 . 1.58404(12) no
H31 H33 . 1.58401(12) no
H31 H34 . 3.465(5) no
H31 H36 . 3.098(5) no
H31 H41 1_455 2.685(5) no
H31 H42 1_455 3.430(5) no
H31 H43 1_455 2.585(5) no
H31 H45 1_455 3.370(5) no
H31 H48 1_455 3.448(5) no
H31 H51 1_455 3.355(5) no
H31 H53 . 3.579(5) no
H31 H54 . 3.034(5) no
H31 H75 2_556 3.362(5) no
H32 H33 . 1.58402(12) no
H32 H41 1_455 3.311(5) no
H32 H43 1_455 3.432(5) no
H32 H47 1_455 3.389(5) no
H32 H48 1_455 2.607(5) no
H32 H49 1_455 3.426(5) no
H32 H51 1_455 2.645(5) no
H33 H34 . 3.052(5) no
H33 H36 . 3.452(5) no
H33 H41 1_455 3.407(5) no
H33 H48 1_455 3.513(5) no
H33 H54 . 3.483(5) no
H33 H73 2_556 3.341(5) no
H33 H75 2_556 2.551(5) no
H33 H76 2_556 2.956(5) no
H34 H35 . 1.58404(13) no
H34 H36 . 1.58403(12) no
H34 H54 . 3.053(5) no
H34 H75 2_556 3.102(5) no
H35 H36 . 1.58401(12) no
H36 H49 . 3.092(5) no
H36 H53 . 3.209(5) no
H36 H54 . 2.497(5) no
H37 H38 . 1.58404(12) no
H37 H39 . 1.58406(12) no
H37 H40 . 3.447(5) no
H37 H42 . 3.091(5) no
H37 H44 . 3.452(5) no
H37 H45 . 3.082(5) no
H37 H58 1_655 2.792(5) no
H37 H65 1_655 2.701(5) no
H37 H66 1_655 3.442(5) no
H37 H89 . 3.432(5) no
H37 H103 2_666 2.554(5) no
H37 H108 2_666 3.593(6) no
H38 H39 . 1.58404(13) no
H38 H44 . 3.039(5) no
H38 H45 . 3.440(5) no
H38 H61 . 2.975(5) no
H38 H103 2_666 3.378(5) no
H38 H108 2_666 3.550(5) no
H39 H40 . 3.045(5) no
H39 H42 . 3.458(5) no
H39 H67 . 2.799(5) no
H39 H88 . 3.436(5) no
H39 H89 . 2.701(5) no
H39 H90 . 3.313(5) no
H39 H103 2_666 3.358(5) no
H39 H108 2_666 2.823(5) no
H40 H41 . 1.58390(12) no
H40 H42 . 1.58406(12) no
H40 H72 . 2.958(5) no
H40 H76 2_656 3.521(5) no
H40 H81 2_656 3.403(5) no
H40 H86 . 3.024(5) no
H40 H89 . 2.576(5) no
H40 H90 . 3.413(5) no
H41 H42 . 1.58395(12) no
H41 H43 . 3.046(5) no
H41 H45 . 3.464(5) no
H41 H48 . 2.807(5) no
H41 H76 2_656 2.783(5) no
H41 H81 2_656 3.369(5) no
H42 H43 . 3.444(5) no
H42 H45 . 3.093(5) no
H42 H52 1_655 2.710(5) no
H42 H53 1_655 3.453(5) no
H42 H66 1_655 2.787(5) no
H42 H76 2_656 3.562(5) no
H42 H81 2_656 2.564(5) no
H42 H89 . 3.347(5) no
H43 H44 . 1.58402(12) no
H43 H45 . 1.58396(12) no
H43 H51 . 2.975(5) no
H44 H45 . 1.58394(12) no
H44 H57 . 2.765(5) no
H45 H53 1_655 2.787(5) no
H45 H58 1_655 3.453(5) no
H45 H60 1_655 2.717(5) no
H46 H47 . 1.58388(12) no
H46 H48 . 1.58396(12) no
H46 H52 . 3.070(5) no
H46 H54 . 3.473(5) no
H46 H71 . 2.813(5) no
H46 H74 2_556 3.188(5) no
H46 H79 2_556 2.719(5) no
H46 H81 2_556 3.543(5) no
H46 H93 2_556 3.175(6) no
H46 H99 2_556 3.543(7) no
H47 H48 . 1.58394(12) no
H47 H49 . 3.104(5) no
H47 H51 . 3.469(5) no
H47 H52 . 3.475(5) no
H47 H54 . 3.114(5) no
H47 H74 2_556 2.611(5) no
H47 H75 2_556 3.391(5) no
H47 H99 2_556 3.147(6) no
H48 H49 . 3.478(5) no
H48 H51 . 3.079(5) no
H48 H76 2_656 3.286(5) no
H49 H50 . 1.58400(12) no
H49 H51 . 1.58406(12) no
H49 H53 . 3.442(5) no
H49 H54 . 3.074(5) no
H50 H51 . 1.58412(12) no
H50 H53 . 3.010(5) no
H50 H54 . 3.417(5) no
H50 H55 . 2.784(5) no
H52 H53 . 1.58412(13) no
H52 H54 . 1.58402(12) no
H52 H66 . 2.715(5) no
H52 H75 2_556 3.304(5) no
H52 H79 2_556 3.280(5) no
H52 H81 2_556 2.495(5) no
H53 H54 . 1.58408(12) no
H53 H60 . 2.714(5) no
H54 H74 2_556 3.478(5) no
H54 H75 2_556 2.641(5) no
H54 H81 2_556 3.477(5) no
H55 H56 . 1.58400(12) no
H55 H57 . 1.58388(12) no
H55 H59 . 3.473(5) no
H55 H60 . 3.050(5) no
H56 H57 . 1.58396(12) no
H56 H59 . 3.128(5) no
H56 H60 . 3.470(5) no
H56 H61 . 3.468(5) no
H56 H62 . 3.098(5) no
H57 H61 . 3.092(5) no
H57 H62 . 3.486(5) no
H58 H59 . 1.58396(13) no
H58 H60 . 1.58400(12) no
H58 H62 . 3.454(5) no
H58 H63 . 3.011(5) no
H58 H65 . 2.724(5) no
H58 H103 2_566 2.778(5) no
H58 H104 2_566 3.411(5) no
H58 H105 2_566 3.547(5) no
H59 H60 . 1.58390(12) no
H59 H62 . 3.069(5) no
H59 H63 . 3.401(5) no
H61 H62 . 1.58401(12) no
H61 H63 . 1.58407(12) no
H62 H63 . 1.58414(13) no
H63 H68 . 2.867(5) no
H63 H97 2_566 3.062(6) no
H63 H104 2_566 2.742(5) no
H64 H65 . 1.58392(13) no
H64 H66 . 1.58392(12) no
H64 H68 . 3.464(5) no
H64 H69 . 3.113(5) no
H64 H70 . 3.091(5) no
H64 H71 . 3.435(5) no
H64 H83 1_455 2.534(5) no
H64 H84 1_455 3.039(5) no
H64 H88 1_455 3.440(5) no
H64 H89 1_455 3.007(5) no
H64 H100 2_566 2.649(5) no
H64 H102 2_566 3.480(5) no
H64 H103 2_566 3.485(5) no
H65 H66 . 1.58397(12) no
H65 H68 . 3.065(5) no
H65 H69 . 3.479(5) no
H65 H100 2_566 3.292(5) no
H65 H103 2_566 2.492(5) no
H65 H104 2_566 3.267(5) no
H66 H70 . 3.449(5) no
H66 H71 . 3.022(5) no
H66 H79 2_556 3.456(5) no
H66 H80 2_556 3.564(5) no
H66 H81 2_556 2.785(5) no
H66 H83 1_455 3.200(5) no
H66 H89 1_455 3.539(5) no
H67 H68 . 1.58397(12) no
H67 H69 . 1.58404(12) no
H67 H70 . 3.485(5) no
H67 H72 . 3.077(5) no
H67 H88 . 3.566(5) no
H67 H89 . 3.482(5) no
H67 H90 . 2.642(5) no
H67 H95 . 3.462(6) no
H67 H108 2_666 3.317(5) no
H68 H69 . 1.58404(13) no
H68 H94 2_566 3.477(6) no
H68 H97 2_566 3.311(7) no
H68 H102 2_566 3.125(5) no
H68 H103 2_566 3.564(5) no
H68 H104 2_566 2.739(5) no
H69 H70 . 3.116(5) no
H69 H72 . 3.470(5) no
H69 H90 . 3.416(5) no
H69 H94 . 3.482(6) no
H69 H94 2_566 3.198(6) no
H69 H95 . 2.641(5) no
H69 H96 . 3.455(6) no
H69 H100 2_566 3.370(5) no
H69 H102 2_566 2.587(5) no
H70 H71 . 1.58414(12) no
H70 H72 . 1.58396(12) no
H70 H83 1_455 3.101(5) no
H70 H85 . 3.339(5) no
H70 H90 . 3.441(6) no
H70 H92 . 2.896(6) no
H70 H95 . 2.720(6) no
H70 H96 . 3.567(6) no
H71 H72 . 1.58406(12) no
H71 H79 2_556 2.755(5) no
H71 H93 2_556 3.130(6) no
H72 H85 . 2.707(5) no
H72 H86 . 3.444(5) no
H72 H89 . 3.368(6) no
H72 H90 . 2.655(5) no
H72 H95 . 3.507(6) no
H73 H74 . 1.58403(12) no
H73 H75 . 1.58399(12) no
H73 H76 . 3.456(5) no
H73 H78 . 3.031(5) no
H73 H105 . 2.837(5) no
H74 H75 . 1.58403(12) no
H74 H79 . 3.069(5) no
H74 H81 . 3.480(5) no
H74 H99 . 2.712(6) no
H75 H76 . 3.084(5) no
H75 H78 . 3.431(5) no
H75 H79 . 3.477(5) no
H75 H81 . 3.125(5) no
H76 H77 . 1.58412(13) no
H76 H78 . 1.58398(12) no
H76 H80 . 3.455(5) no
H76 H81 . 3.081(5) no
H77 H78 . 1.58393(12) no
H77 H80 . 3.059(5) no
H77 H81 . 3.454(5) no
H77 H82 . 2.750(5) no
H77 H86 2_656 2.878(5) no
H77 H87 2_656 3.600(5) no
H77 H91 1_655 2.720(6) no
H77 H98 1_655 3.598(7) no
H78 H91 1_655 3.486(6) no
H78 H98 1_655 2.806(6) no
H78 H106 . 2.942(6) no
H79 H80 . 1.58392(12) no
H79 H81 . 1.58400(12) no
H79 H93 . 2.785(6) no
H80 H81 . 1.58406(13) no
H80 H83 2_656 2.840(5) no
H80 H86 2_656 2.683(6) no
H80 H87 . 2.887(5) no
H80 H87 2_656 3.494(6) no
H81 H86 2_656 3.441(6) no
H82 H83 . 1.58396(13) no
H82 H84 . 1.58397(12) no
H82 H86 . 3.463(5) no
H82 H86 2_656 3.351(5) no
H82 H87 . 3.064(5) no
H82 H87 2_656 2.691(5) no
H82 H91 1_655 2.817(5) no
H83 H84 . 1.58398(12) no
H83 H86 . 3.073(5) no
H83 H87 . 3.443(5) no
H83 H87 2_656 3.349(5) no
H83 H88 . 3.447(5) no
H83 H89 . 3.093(5) no
H84 H88 . 3.026(5) no
H84 H89 . 3.443(5) no
H84 H91 1_655 3.441(6) no
H84 H96 1_655 2.799(6) no
H84 H100 2_666 3.197(5) no
H84 H107 . 2.862(6) no
H85 H86 . 1.58399(12) no
H85 H87 . 1.58407(12) no
H85 H89 . 3.440(5) no
H85 H90 . 3.060(5) no
H85 H91 2_556 3.502(6) no
H85 H92 . 2.905(6) no
H86 H87 . 1.58404(13) no
H86 H87 2_656 3.502(7) no
H86 H89 . 3.088(5) no
H86 H90 . 3.476(5) no
H87 H87 2_656 2.860(7) no
H88 H89 . 1.58404(12) no
H88 H90 . 1.58400(12) no
H88 H100 2_666 2.597(6) no
H88 H101 . 2.726(5) no
H88 H101 2_666 3.430(5) no
H88 H108 2_666 3.010(5) no
H89 H90 . 1.58392(12) no
H89 H100 2_666 3.413(6) no
H90 H95 . 3.062(6) no
H91 H92 . 1.58394(12) no
H91 H93 . 1.58400(12) no
H91 H95 . 3.452(7) no
H91 H96 . 3.075(7) no
H91 H98 . 3.102(7) no
H91 H99 . 3.452(7) no
H92 H93 . 1.58402(13) no
H92 H95 . 3.045(7) no
H92 H96 . 3.439(7) no
H93 H98 . 3.472(7) no
H93 H99 . 3.054(7) no
H94 H95 . 1.58406(12) no
H94 H96 . 1.58396(12) no
H94 H97 . 3.039(6) no
H94 H98 . 3.436(7) no
H94 H102 . 2.804(6) no
H95 H96 . 1.58398(12) no
H96 H97 . 3.459(6) no
H96 H98 . 3.086(6) no
H96 H106 1_455 3.353(6) no
H96 H107 1_455 2.678(6) no
H97 H98 . 1.58404(12) no
H97 H99 . 1.58402(12) no
H97 H104 . 2.805(6) no
H98 H99 . 1.58404(12) no
H98 H106 1_455 2.882(6) no
H100 H101 . 1.58391(12) no
H100 H101 2_666 3.333(7) no
H100 H102 . 1.58407(12) no
H100 H103 . 3.117(5) no
H100 H104 . 3.469(5) no
H100 H107 . 3.435(5) no
H100 H107 2_666 3.486(6) no
H100 H108 . 3.077(5) no
H101 H101 2_666 2.744(8) no
H101 H102 . 1.58406(12) no
H101 H107 . 3.056(5) no
H101 H107 2_666 2.921(5) no
H101 H108 . 3.467(5) no
H101 H108 2_666 3.521(6) no
H102 H103 . 3.461(5) no
H102 H104 . 3.046(5) no
H103 H104 . 1.58406(12) no
H103 H105 . 1.58406(12) no
H103 H106 . 3.444(5) no
H103 H108 . 3.076(5) no
H104 H105 . 1.58409(12) no
H105 H106 . 3.050(5) no
H105 H108 . 3.453(5) no
H106 H107 . 1.58418(13) no
H106 H108 . 1.58409(12) no
H107 H108 . 1.58411(12) no

loop_
_geom_torsion_atom_site_label_1
_geom_torsion_atom_site_label_2
_geom_torsion_atom_site_label_3
_geom_torsion_atom_site_label_4
_geom_torsion
_geom_torsion_publ_flag
C5 Si1 C1 C2 -178.7(5) yes
C5 Si1 C1 C3 -57.5(8) yes
C5 Si1 C1 C4 67.3(7) yes
C6 Si1 C1 C2 61.4(7) yes
C6 Si1 C1 C3 -177.4(6) yes
C6 Si1 C1 C4 -52.6(8) yes
C7 Si1 C1 C2 -58.3(8) yes
C7 Si1 C1 C3 62.9(8) yes
C7 Si1 C1 C4 -172.3(5) yes
C8 Si2 C2 C1 -61.6(8) yes
C8 Si2 C2 C3 -179.0(5) yes
C8 Si2 C2 C4 61.9(8) yes
C9 Si2 C2 C1 58.9(8) yes
C9 Si2 C2 C3 -58.6(8) yes
C9 Si2 C2 C4 -177.7(6) yes
C10 Si2 C2 C1 178.8(6) yes
C10 Si2 C2 C3 61.3(8) yes
C10 Si2 C2 C4 -57.8(8) yes
C11 Si3 C3 C1 -63.2(8) yes
C11 Si3 C3 C2 57.7(8) yes
C11 Si3 C3 C4 176.2(6) yes
C12 Si3 C3 C1 177.1(6) yes
C12 Si3 C3 C2 -62.0(9) yes
C12 Si3 C3 C4 56.5(9) yes
C13 Si3 C3 C1 56.7(8) yes
C13 Si3 C3 C2 177.6(6) yes
C13 Si3 C3 C4 -63.9(8) yes
C14 Si4 C4 C1 -175.4(5) yes
C14 Si4 C4 C2 67.6(8) yes
C14 Si4 C4 C3 -55.7(8) yes
C15 Si4 C4 C1 -55.2(8) yes
C15 Si4 C4 C2 -172.2(5) yes
C15 Si4 C4 C3 64.5(8) yes
C16 Si4 C4 C1 64.5(7) yes
C16 Si4 C4 C2 -52.5(8) yes
C16 Si4 C4 C3 -175.8(6) yes
C21 Si5 C17 C18 -178.7(6) yes
C21 Si5 C17 C19 61.4(8) yes
C21 Si5 C17 C20 -58.4(8) yes
C22 Si5 C17 C18 -58.6(8) yes
C22 Si5 C17 C19 -178.5(6) yes
C22 Si5 C17 C20 61.7(8) yes
C23 Si5 C17 C18 61.4(8) yes
C23 Si5 C17 C19 -58.5(8) yes
C23 Si5 C17 C20 -178.3(6) yes
C24 Si6 C18 C17 57.4(8) yes
C24 Si6 C18 C19 -179.4(6) yes
C24 Si6 C18 C20 -60.7(8) yes
C25 Si6 C18 C17 -63.4(8) yes
C25 Si6 C18 C19 59.9(8) yes
C25 Si6 C18 C20 178.5(6) yes
C26 Si6 C18 C17 177.8(6) yes
C26 Si6 C18 C19 -58.9(8) yes
C26 Si6 C18 C20 59.7(8) yes
C27 Si7 C19 C17 57.3(8) yes
C27 Si7 C19 C18 -60.4(8) yes
C27 Si7 C19 C20 -178.0(6) yes
C28 Si7 C19 C17 177.4(6) yes
C28 Si7 C19 C18 59.7(8) yes
C28 Si7 C19 C20 -57.9(8) yes
C29 Si7 C19 C17 -63.7(8) yes
C29 Si7 C19 C18 178.6(5) yes
C29 Si7 C19 C20 61.0(8) yes
C30 Si8 C20 C17 177.8(6) yes
C30 Si8 C20 C18 -59.0(8) yes
C30 Si8 C20 C19 59.2(8) yes
C31 Si8 C20 C17 58.0(8) yes
C31 Si8 C20 C18 -178.8(6) yes
C31 Si8 C20 C19 -60.6(8) yes
C32 Si8 C20 C17 -62.9(8) yes
C32 Si8 C20 C18 60.3(8) yes
C32 Si8 C20 C19 178.5(6) yes
C37 Si9 C33 C34 -177.3(6) yes
C37 Si9 C33 C35 -59.5(8) yes
C37 Si9 C33 C36 59.8(8) yes
C38 Si9 C33 C34 63.1(8) yes
C38 Si9 C33 C35 -179.1(6) yes
C38 Si9 C33 C36 -59.8(8) yes
C39 Si9 C33 C34 -57.0(8) yes
C39 Si9 C33 C35 60.8(8) yes
C39 Si9 C33 C36 -180.0(6) yes
C40 Si10 C34 C33 -52.0(8) yes
C40 Si10 C34 C35 -176.0(6) yes
C40 Si10 C34 C36 61.4(8) yes
C41 Si10 C34 C33 68.0(8) yes
C41 Si10 C34 C35 -56.0(9) yes
C41 Si10 C34 C36 -178.6(5) yes
C42 Si10 C34 C33 -171.5(5) yes
C42 Si10 C34 C35 64.5(8) yes
C42 Si10 C34 C36 -58.1(8) yes
C43 Si11 C35 C33 -61.8(9) yes
C43 Si11 C35 C34 57.8(9) yes
C43 Si11 C35 C36 178.7(6) yes
C44 Si11 C35 C33 178.1(6) yes
C44 Si11 C35 C34 -62.3(9) yes
C44 Si11 C35 C36 58.6(9) yes
C45 Si11 C35 C33 58.6(9) yes
C45 Si11 C35 C34 178.2(6) yes
C45 Si11 C35 C36 -60.9(9) yes
C46 Si12 C36 C33 -180.0(6) yes
C46 Si12 C36 C34 58.7(8) yes
C46 Si12 C36 C35 -60.1(8) yes
C47 Si12 C36 C33 -60.1(8) yes
C47 Si12 C36 C34 178.6(5) yes
C47 Si12 C36 C35 59.8(8) yes
C48 Si12 C36 C33 59.7(8) yes
C48 Si12 C36 C34 -61.6(8) yes
C48 Si12 C36 C35 179.6(6) yes
Si1 C1 C2 Si2 5.2(7) yes
Si1 C1 C2 C3 147.5(3) yes
Si1 C1 C2 C4 -141.8(3) yes
C3 C1 C2 Si2 -142.3(6) yes
C3 C1 C2 C3 0.0(2) yes
C3 C1 C2 C4 70.7(3) yes
C4 C1 C2 Si2 147.0(6) yes
C4 C1 C2 C3 -70.7(3) yes
C4 C1 C2 C4 0.0(2) yes
Si1 C1 C3 Si3 1.5(7) yes
Si1 C1 C3 C2 -143.5(3) yes
Si1 C1 C3 C4 146.4(3) yes
C2 C1 C3 Si3 145.0(6) yes
C2 C1 C3 C2 0.0(2) yes
C2 C1 C3 C4 -70.1(3) yes
C4 C1 C3 Si3 -144.9(6) yes
C4 C1 C3 C2 70.1(3) yes
C4 C1 C3 C4 0.0(2) yes
Si1 C1 C4 Si4 -3.0(6) yes
Si1 C1 C4 C2 140.5(3) yes
Si1 C1 C4 C3 -149.0(3) yes
C2 C1 C4 Si4 -143.5(5) yes
C2 C1 C4 C2 0.0(2) yes
C2 C1 C4 C3 70.4(3) yes
C3 C1 C4 Si4 146.1(5) yes
C3 C1 C4 C2 -70.4(3) yes
C3 C1 C4 C3 0.0(2) yes
Si2 C2 C3 Si3 -1.3(7) yes
Si2 C2 C3 C1 144.1(3) yes
Si2 C2 C3 C4 -145.2(3) yes
C1 C2 C3 Si3 -145.5(5) yes
C1 C2 C3 C1 0.0(2) yes
C1 C2 C3 C4 70.7(3) yes
C4 C2 C3 Si3 143.9(5) yes
C4 C2 C3 C1 -70.7(3) yes
C4 C2 C3 C4 0.0(2) yes
Si2 C2 C4 Si4 -4.5(7) yes
Si2 C2 C4 C1 -146.6(3) yes
Si2 C2 C4 C3 143.1(3) yes
C1 C2 C4 Si4 142.2(5) yes
C1 C2 C4 C1 0.0(2) yes
C1 C2 C4 C3 -70.3(3) yes
C3 C2 C4 Si4 -147.6(5) yes
C3 C2 C4 C1 70.3(3) yes
C3 C2 C4 C3 0.0(2) yes
Si3 C3 C4 Si4 2.2(7) yes
Si3 C3 C4 C1 145.2(3) yes
Si3 C3 C4 C2 -143.8(3) yes
C1 C3 C4 Si4 -143.0(6) yes
C1 C3 C4 C1 0.0(2) yes
C1 C3 C4 C2 71.0(3) yes
C2 C3 C4 Si4 146.0(6) yes
C2 C3 C4 C1 -71.0(3) yes
C2 C3 C4 C2 0.0(2) yes
Si5 C17 C18 Si6 2.3(7) yes
Si5 C17 C18 C19 -144.6(3) yes
Si5 C17 C18 C20 145.0(3) yes
C19 C17 C18 Si6 146.9(6) yes
C19 C17 C18 C19 0.0(2) yes
C19 C17 C18 C20 -70.4(3) yes
C20 C17 C18 Si6 -142.7(6) yes
C20 C17 C18 C19 70.4(3) yes
C20 C17 C18 C20 0.0(2) yes
Si5 C17 C19 Si7 3.0(7) yes
Si5 C17 C19 C18 144.9(3) yes
Si5 C17 C19 C20 -144.8(3) yes
C18 C17 C19 Si7 -141.9(6) yes
C18 C17 C19 C18 0.0(2) yes
C18 C17 C19 C20 70.4(3) yes
C20 C17 C19 Si7 147.7(6) yes
C20 C17 C19 C18 -70.4(3) yes
C20 C17 C19 C20 0.0(2) yes
Si5 C17 C20 Si8 1.6(7) yes
Si5 C17 C20 C18 -145.0(3) yes
Si5 C17 C20 C19 144.6(3) yes
C18 C17 C20 Si8 146.6(6) yes
C18 C17 C20 C18 0.0(2) yes
C18 C17 C20 C19 -70.4(3) yes
C19 C17 C20 Si8 -143.0(6) yes
C19 C17 C20 C18 70.4(3) yes
C19 C17 C20 C19 0.0(2) yes
Si6 C18 C19 Si7 -1.9(7) yes
Si6 C18 C19 C17 -146.5(3) yes
Si6 C18 C19 C20 142.9(3) yes
C17 C18 C19 Si7 144.6(5) yes
C17 C18 C19 C17 0.0(2) yes
C17 C18 C19 C20 -70.6(3) yes
C20 C18 C19 Si7 -144.8(6) yes
C20 C18 C19 C17 70.6(3) yes
C20 C18 C19 C20 0.0(2) yes
Si6 C18 C20 Si8 -2.3(7) yes
Si6 C18 C20 C17 144.4(3) yes
Si6 C18 C20 C19 -145.1(3) yes
C17 C18 C20 Si8 -146.7(6) yes
C17 C18 C20 C17 0.0(2) yes
C17 C18 C20 C19 70.5(3) yes
C19 C18 C20 Si8 142.8(6) yes
C19 C18 C20 C17 -70.5(3) yes
C19 C18 C20 C19 0.0(2) yes
Si7 C19 C20 Si8 -2.7(7) yes
Si7 C19 C20 C17 -147.4(3) yes
Si7 C19 C20 C18 141.7(3) yes
C17 C19 C20 Si8 144.7(6) yes
C17 C19 C20 C17 0.0(2) yes
C17 C19 C20 C18 -70.9(3) yes
C18 C19 C20 Si8 -144.4(6) yes
C18 C19 C20 C17 70.9(3) yes
C18 C19 C20 C18 0.0(2) yes
Si9 C33 C34 Si10 -6.2(7) yes
Si9 C33 C34 C35 142.8(3) yes
Si9 C33 C34 C36 -146.8(3) yes
C35 C33 C34 Si10 -149.0(6) yes
C35 C33 C34 C35 0.0(2) yes
C35 C33 C34 C36 70.4(3) yes
C36 C33 C34 Si10 140.6(5) yes
C36 C33 C34 C35 -70.4(3) yes
C36 C33 C34 C36 0.0(2) yes
Si9 C33 C35 Si11 0.5(7) yes
Si9 C33 C35 C34 -143.9(3) yes
Si9 C33 C35 C36 145.2(3) yes
C34 C33 C35 Si11 144.4(6) yes
C34 C33 C35 C34 0.0(2) yes
C34 C33 C35 C36 -70.9(3) yes
C36 C33 C35 Si11 -144.6(6) yes
C36 C33 C35 C34 70.9(3) yes
C36 C33 C35 C36 0.0(2) yes
Si9 C33 C36 Si12 0.9(7) yes
Si9 C33 C36 C34 146.1(3) yes
Si9 C33 C36 C35 -143.4(3) yes
C34 C33 C36 Si12 -145.3(6) yes
C34 C33 C36 C34 0.0(2) yes
C34 C33 C36 C35 70.5(3) yes
C35 C33 C36 Si12 144.3(6) yes
C35 C33 C36 C34 -70.5(3) yes
C35 C33 C36 C35 0.0(2) yes
Si10 C34 C35 Si11 1.0(7) yes
Si10 C34 C35 C33 145.5(3) yes
Si10 C34 C35 C36 -144.4(3) yes
C33 C34 C35 Si11 -144.5(6) yes
C33 C34 C35 C33 0.0(2) yes
C33 C34 C35 C36 70.2(3) yes
C36 C34 C35 Si11 145.4(6) yes
C36 C34 C35 C33 -70.2(3) yes
C36 C34 C35 C36 0.0(2) yes
Si10 C34 C36 Si12 4.7(7) yes
Si10 C34 C36 C33 -141.1(3) yes
Si10 C34 C36 C35 148.5(3) yes
C33 C34 C36 Si12 145.7(6) yes
C33 C34 C36 C33 0.0(2) yes
C33 C34 C36 C35 -70.4(3) yes
C35 C34 C36 Si12 -143.8(6) yes
C35 C34 C36 C33 70.4(3) yes
C35 C34 C36 C35 0.0(2) yes
Si11 C35 C36 Si12 -0.8(7) yes
Si11 C35 C36 C33 144.2(3) yes
Si11 C35 C36 C34 -145.0(3) yes
C33 C35 C36 Si12 -145.0(6) yes
C33 C35 C36 C33 0.0(2) yes
C33 C35 C36 C34 70.8(3) yes
C34 C35 C36 Si12 144.1(5) yes
C34 C35 C36 C33 -70.8(3) yes
C34 C35 C36 C34 0.0(2) yes
